data_7053343
loop_
_publ_author_name
'Ye, Hong-Mei'
'Ren, Ning'
'Zhang, Jian-Jun'
'Sun, Shu-Jing'
'Wang, Juan-Fen'

_publ_section_title
;
 Crystal structures, luminescent and thermal properties of a new series of
 lanthanide complexes with 4-ethylbenzoic acid
;
_journal_issue 3
_journal_name_full 'New Journal of Chemistry'
_journal_page_first 533
_journal_paper_doi 10.1039/b9nj00504h
_journal_volume 34
_journal_year 2010
_chemical_formula_sum 'C78 H70 N4 O12 Sm2'
_chemical_formula_weight 1556.08
_chemical_name_systematic
;
?
;
_space_group_IT_number 2
_symmetry_cell_setting triclinic
_symmetry_space_group_name_Hall '-P 1'
_symmetry_space_group_name_H-M 'P -1'
_atom_sites_solution_hydrogens geom
_atom_sites_solution_primary direct
_atom_sites_solution_secondary difmap
_audit_creation_method SHELXL-97
_cell_angle_alpha 77.814(2)
_cell_angle_beta 74.551(3)
_cell_angle_gamma 87.505(3)
_cell_formula_units_Z 2
_cell_length_a 12.1337(10)
_cell_length_b 15.7800(14)
_cell_length_c 18.7575(15)
_cell_measurement_reflns_used 10771
_cell_measurement_temperature 293(2)
_cell_measurement_theta_max 27.49
_cell_measurement_theta_min 3.03
_cell_volume 3383.4(5)
_computing_cell_refinement 'CrystalClear (Rigaku Inc., 2008)'
_computing_data_collection 'CrystalClear (Rigaku Inc., 2008)'
_computing_data_reduction 'CrystalClear (Rigaku Inc., 2008)'
_computing_molecular_graphics 'Siemens SHELXTL'
_computing_publication_material 'Siemens SHELXTL'
_computing_structure_refinement 'SHELXL-97 (Sheldrick, 1997)'
_computing_structure_solution 'SHELXS-97 (Sheldrick, 1990)'
_diffrn_ambient_temperature 293(2)
_diffrn_detector_area_resol_mean 28.5714
_diffrn_measured_fraction_theta_full 0.962
_diffrn_measured_fraction_theta_max 0.962
_diffrn_measurement_device_type Saturn724+
_diffrn_measurement_method Multi-scan
_diffrn_radiation_monochromator graphite
_diffrn_radiation_source 'Rotating Anode'
_diffrn_radiation_type MoK\a
_diffrn_radiation_wavelength 0.71073
_diffrn_reflns_av_R_equivalents 0.0302
_diffrn_reflns_av_sigmaI/netI 0.0509
_diffrn_reflns_limit_h_max 15
_diffrn_reflns_limit_h_min -14
_diffrn_reflns_limit_k_max 20
_diffrn_reflns_limit_k_min -17
_diffrn_reflns_limit_l_max 24
_diffrn_reflns_limit_l_min -23
_diffrn_reflns_number 27842
_diffrn_reflns_theta_full 27.30
_diffrn_reflns_theta_max 27.30
_diffrn_reflns_theta_min 3.02
_diffrn_standards_decay_% 0
_diffrn_standards_interval_count 0
_diffrn_standards_interval_time 0
_diffrn_standards_number 0
_exptl_absorpt_coefficient_mu 1.786
_exptl_absorpt_correction_T_max 0.7971
_exptl_absorpt_correction_T_min 0.7165
_exptl_absorpt_correction_type empirical
_exptl_crystal_colour Colorless
_exptl_crystal_density_diffrn 1.527
_exptl_crystal_density_method 'not measured'
_exptl_crystal_F_000 1572
_exptl_crystal_size_max 0.20
_exptl_crystal_size_mid 0.17
_exptl_crystal_size_min 0.13
_refine_diff_density_max 0.957
_refine_diff_density_min -0.943
_refine_diff_density_rms 0.101
_refine_ls_extinction_method none
_refine_ls_goodness_of_fit_ref 1.000
_refine_ls_hydrogen_treatment constr
_refine_ls_matrix_type full
_refine_ls_number_parameters 894
_refine_ls_number_reflns 14655
_refine_ls_number_restraints 19
_refine_ls_restrained_S_all 1.000
_refine_ls_R_factor_all 0.0429
_refine_ls_R_factor_gt 0.0348
_refine_ls_shift/su_max 0.003
_refine_ls_shift/su_mean 0.000
_refine_ls_structure_factor_coef Fsqd
_refine_ls_weighting_details 'calc w=1/[\s^2^(Fo^2^)+(0.0336P)^2^+0.0000P] where P=(Fo^2^+2Fc^2^)/3'
_refine_ls_weighting_scheme calc
_refine_ls_wR_factor_gt 0.0707
_refine_ls_wR_factor_ref 0.0750
_reflns_number_gt 12783
_reflns_number_total 14655
_reflns_threshold_expression >2sigma(I)
_cod_data_source_file b9nj00504h.txt
_cod_data_source_block bo163
_cod_depositor_comments
;
The following automatic conversions were performed:

'_symmetry_cell_setting' value 'Triclinic' changed to 'triclinic'
according to /home/saulius/struct/CIF-dictionaries/cif_core.dic
dictionary named 'cif_core.dic' version 2.4.2 from 2011-04-26.

Automatic conversion script
Id: cif_fix_values 1891 2012-01-12 08:04:46Z andrius 
;
_cod_original_sg_symbol_H-M P-1
_cod_database_code 7053343

loop_
_symmetry_equiv_pos_as_xyz
'x, y, z'
'-x, -y, -z'

loop_
_atom_site_label
_atom_site_type_symbol
_atom_site_fract_x
_atom_site_fract_y
_atom_site_fract_z
_atom_site_U_iso_or_equiv
_atom_site_adp_type
_atom_site_occupancy
_atom_site_symmetry_multiplicity
_atom_site_calc_flag
_atom_site_refinement_flags
_atom_site_disorder_assembly
_atom_site_disorder_group
Sm1 Sm 0.584825(12) 0.720586(9) 0.329707(8) 0.01096(5) Uani 1 1 d . A .
Sm2 Sm 0.396304(12) 0.777549(9) 0.181097(8) 0.01119(5) Uani 1 1 d . . .
O1 O 0.65809(17) 0.84350(12) 0.23359(11) 0.0145(4) Uani 1 1 d . . .
O2 O 0.54145(17) 0.88428(12) 0.15776(11) 0.0150(4) Uani 1 1 d . . .
O3 O 0.44192(17) 0.61175(12) 0.35146(11) 0.0148(4) Uani 1 1 d . . .
O4 O 0.32248(17) 0.65475(12) 0.27818(11) 0.0139(4) Uani 1 1 d . . .
O5 O 0.41492(16) 0.79764(13) 0.31696(11) 0.0145(4) Uani 1 1 d . . .
O6 O 0.26783(17) 0.84947(13) 0.27465(11) 0.0158(4) Uani 1 1 d . . .
O7 O 0.71569(17) 0.65334(13) 0.23445(11) 0.0149(4) Uani 1 1 d . A .
O8 O 0.56638(16) 0.70039(13) 0.19235(11) 0.0157(4) Uani 1 1 d . A .
O9 O 0.59078(17) 0.84155(13) 0.39442(11) 0.0161(4) Uani 1 1 d . . .
O10 O 0.53376(17) 0.71262(13) 0.46499(11) 0.0149(4) Uani 1 1 d . . .
O11 O 0.38596(18) 0.65597(13) 0.11984(11) 0.0176(5) Uani 1 1 d . . .
O12 O 0.45292(17) 0.78068(13) 0.04550(11) 0.0156(4) Uani 1 1 d . . .
N1 N 0.6771(2) 0.57742(15) 0.39037(13) 0.0129(5) Uani 1 1 d . . .
N2 N 0.7893(2) 0.73409(15) 0.34658(13) 0.0137(5) Uani 1 1 d . . .
N3 N 0.1923(2) 0.77038(16) 0.16232(14) 0.0158(5) Uani 1 1 d . . .
N4 N 0.3143(2) 0.92245(15) 0.11415(13) 0.0147(5) Uani 1 1 d . . .
C1 C 0.6205(2) 0.89852(18) 0.18672(16) 0.0133(6) Uani 1 1 d . . .
C2 C 0.6723(2) 0.98739(19) 0.16458(17) 0.0145(6) Uani 1 1 d . . .
C3 C 0.7178(3) 1.01967(19) 0.21426(18) 0.0182(7) Uani 1 1 d . . .
H3 H 0.7201 0.9837 0.2613 0.022 Uiso 1 1 calc R . .
C4 C 0.7597(3) 1.1037(2) 0.19553(19) 0.0222(7) Uani 1 1 d . . .
H4 H 0.7908 1.1248 0.2300 0.027 Uiso 1 1 calc R . .
C5 C 0.7571(3) 1.1583(2) 0.12679(19) 0.0204(7) Uani 1 1 d . . .
C6 C 0.7131(3) 1.12530(19) 0.07726(18) 0.0198(7) Uani 1 1 d . . .
H6 H 0.7121 1.1609 0.0298 0.024 Uiso 1 1 calc R . .
C7 C 0.6704(2) 1.04125(19) 0.09562(17) 0.0156(6) Uani 1 1 d . . .
H7 H 0.6396 1.0201 0.0610 0.019 Uiso 1 1 calc R . .
C8 C 0.7986(3) 1.2514(2) 0.1081(2) 0.0289(8) Uani 1 1 d . . .
H8A H 0.7312 1.2895 0.1158 0.035 Uiso 1 1 calc R . .
H8B H 0.8424 1.2587 0.1440 0.035 Uiso 1 1 calc R . .
C9 C 0.8720(4) 1.2812(3) 0.0293(2) 0.0519(12) Uani 1 1 d . . .
H9A H 0.9419 1.2469 0.0221 0.062 Uiso 1 1 calc R . .
H9B H 0.8922 1.3426 0.0213 0.062 Uiso 1 1 calc R . .
H9C H 0.8301 1.2736 -0.0069 0.062 Uiso 1 1 calc R . .
C10 C 0.3624(2) 0.59863(18) 0.32311(16) 0.0135(6) Uani 1 1 d . . .
C11 C 0.3109(2) 0.50944(18) 0.34429(16) 0.0130(6) Uani 1 1 d . . .
C12 C 0.3164(2) 0.45286(19) 0.41089(17) 0.0165(6) Uani 1 1 d . . .
H12 H 0.3517 0.4715 0.4445 0.020 Uiso 1 1 calc R . .
C13 C 0.2710(3) 0.3697(2) 0.42883(18) 0.0207(7) Uani 1 1 d . . .
H13 H 0.2739 0.3326 0.4753 0.025 Uiso 1 1 calc R . .
C14 C 0.2213(3) 0.3396(2) 0.37991(19) 0.0209(7) Uani 1 1 d . . .
C15 C 0.2175(3) 0.3961(2) 0.31289(19) 0.0232(7) Uani 1 1 d . . .
H15 H 0.1849 0.3768 0.2783 0.028 Uiso 1 1 calc R . .
C16 C 0.2604(3) 0.4800(2) 0.29550(18) 0.0185(7) Uani 1 1 d . . .
H16 H 0.2553 0.5177 0.2498 0.022 Uiso 1 1 calc R . .
C17 C 0.1716(3) 0.2494(2) 0.4008(2) 0.0305(9) Uani 1 1 d . . .
H17A H 0.2173 0.2106 0.4303 0.037 Uiso 1 1 calc R . .
H17B H 0.1766 0.2280 0.3541 0.037 Uiso 1 1 calc R . .
C18 C 0.0482(4) 0.2456(3) 0.4468(2) 0.0606(14) Uani 1 1 d . . .
H18A H 0.0421 0.2699 0.4916 0.073 Uiso 1 1 calc R . .
H18B H 0.0212 0.1851 0.4625 0.073 Uiso 1 1 calc R . .
H18C H 0.0012 0.2792 0.4159 0.073 Uiso 1 1 calc R . .
C19 C 0.3181(2) 0.83436(18) 0.32610(17) 0.0131(6) Uani 1 1 d . . .
C20 C 0.2639(2) 0.86125(19) 0.39945(16) 0.0143(6) Uani 1 1 d . . .
C21 C 0.1867(3) 0.9291(2) 0.40075(18) 0.0180(7) Uani 1 1 d . . .
H21 H 0.1618 0.9529 0.3568 0.022 Uiso 1 1 calc R . .
C22 C 0.1457(3) 0.9622(2) 0.46541(18) 0.0224(7) Uani 1 1 d . . .
H22 H 0.0948 1.0097 0.4650 0.027 Uiso 1 1 calc R . .
C23 C 0.1782(3) 0.9266(2) 0.53091(18) 0.0229(7) Uani 1 1 d . . .
C24 C 0.2507(3) 0.8557(2) 0.53000(18) 0.0238(7) Uani 1 1 d . . .
H24 H 0.2710 0.8290 0.5750 0.029 Uiso 1 1 calc R . .
C25 C 0.2936(3) 0.8235(2) 0.46574(17) 0.0192(7) Uani 1 1 d . . .
H25 H 0.3435 0.7754 0.4665 0.023 Uiso 1 1 calc R . .
C26 C 0.1369(3) 0.9643(2) 0.6013(2) 0.0329(9) Uani 1 1 d . . .
H26A H 0.1061 1.0228 0.5874 0.040 Uiso 1 1 calc R . .
H26B H 0.2027 0.9707 0.6218 0.040 Uiso 1 1 calc R . .
C27 C 0.0449(3) 0.9085(3) 0.6626(2) 0.0376(10) Uani 1 1 d . . .
H27A H -0.0220 0.9042 0.6436 0.045 Uiso 1 1 calc R . .
H27B H 0.0228 0.9349 0.7071 0.045 Uiso 1 1 calc R . .
H27C H 0.0747 0.8504 0.6765 0.045 Uiso 1 1 calc R . .
C37 C 0.5591(2) 0.79247(19) 0.45808(17) 0.0146(6) Uani 1 1 d . . .
C38 C 0.5514(2) 0.82563(19) 0.52804(17) 0.0154(6) Uani 1 1 d . . .
C39 C 0.5837(3) 0.91058(19) 0.52299(18) 0.0181(7) Uani 1 1 d . . .
H39 H 0.6077 0.9481 0.4748 0.022 Uiso 1 1 calc R . .
C40 C 0.5812(3) 0.9412(2) 0.58722(18) 0.0201(7) Uani 1 1 d . . .
H40 H 0.6033 0.9995 0.5827 0.024 Uiso 1 1 calc R . .
C41 C 0.5468(3) 0.8876(2) 0.65799(18) 0.0217(7) Uani 1 1 d . . .
C42 C 0.5087(3) 0.8044(2) 0.66348(18) 0.0256(8) Uani 1 1 d . . .
H42 H 0.4806 0.7681 0.7120 0.031 Uiso 1 1 calc R . .
C43 C 0.5109(3) 0.7730(2) 0.59923(18) 0.0219(7) Uani 1 1 d . . .
H43 H 0.4847 0.7157 0.6039 0.026 Uiso 1 1 calc R . .
C44 C 0.5579(3) 0.9166(2) 0.72786(19) 0.0280(8) Uani 1 1 d . . .
H44A H 0.4935 0.8919 0.7714 0.034 Uiso 1 1 calc R . .
H44B H 0.5534 0.9806 0.7197 0.034 Uiso 1 1 calc R . .
C45 C 0.6705(3) 0.8877(2) 0.74601(19) 0.0307(8) Uani 1 1 d . . .
H45A H 0.6712 0.8243 0.7601 0.037 Uiso 1 1 calc R . .
H45B H 0.6786 0.9123 0.7882 0.037 Uiso 1 1 calc R . .
H45C H 0.7341 0.9080 0.7015 0.037 Uiso 1 1 calc R . .
C46 C 0.4247(2) 0.70133(19) 0.05491(17) 0.0145(6) Uani 1 1 d . . .
C47 C 0.4377(3) 0.66214(19) -0.01236(17) 0.0166(6) Uani 1 1 d . . .
C48 C 0.3906(3) 0.5808(2) -0.00387(18) 0.0207(7) Uani 1 1 d . . .
H48 H 0.3526 0.5498 0.0452 0.025 Uiso 1 1 calc R . .
C49 C 0.3984(3) 0.5446(2) -0.06585(19) 0.0239(7) Uani 1 1 d . . .
H49 H 0.3642 0.4894 -0.0591 0.029 Uiso 1 1 calc R . .
C50 C 0.4555(3) 0.5875(2) -0.1374(2) 0.0265(8) Uani 1 1 d . . .
C51 C 0.5088(3) 0.6664(2) -0.14545(19) 0.0276(8) Uani 1 1 d . . .
H51 H 0.5531 0.6947 -0.1939 0.033 Uiso 1 1 calc R . .
C52 C 0.4983(3) 0.7044(2) -0.08397(18) 0.0230(7) Uani 1 1 d . . .
H52 H 0.5327 0.7595 -0.0907 0.028 Uiso 1 1 calc R . .
C53 C 0.4559(3) 0.5516(3) -0.2062(2) 0.0375(9) Uani 1 1 d . . .
H53A H 0.4601 0.4875 -0.1937 0.045 Uiso 1 1 calc R . .
H53B H 0.5243 0.5736 -0.2476 0.045 Uiso 1 1 calc R . .
C54 C 0.3485(3) 0.5775(3) -0.2329(2) 0.0428(10) Uani 1 1 d . . .
H54A H 0.2806 0.5586 -0.1911 0.051 Uiso 1 1 calc R . .
H54B H 0.3483 0.5501 -0.2751 0.051 Uiso 1 1 calc R . .
H54C H 0.3477 0.6407 -0.2495 0.051 Uiso 1 1 calc R . .
C55 C 0.6231(3) 0.50244(18) 0.41443(16) 0.0154(6) Uani 1 1 d . . .
H55 H 0.5448 0.5010 0.4146 0.018 Uiso 1 1 calc R . .
C56 C 0.6733(3) 0.42426(19) 0.43989(17) 0.0197(7) Uani 1 1 d . . .
H56 H 0.6297 0.3718 0.4576 0.024 Uiso 1 1 calc R . .
C57 C 0.7862(3) 0.4251(2) 0.43865(18) 0.0210(7) Uani 1 1 d . . .
H57 H 0.8228 0.3728 0.4546 0.025 Uiso 1 1 calc R . .
C58 C 0.8480(3) 0.5039(2) 0.41358(17) 0.0177(6) Uani 1 1 d . . .
C59 C 0.9659(3) 0.5106(2) 0.41235(19) 0.0240(7) Uani 1 1 d . . .
H59 H 1.0060 0.4594 0.4265 0.029 Uiso 1 1 calc R . .
C60 C 1.0211(3) 0.5873(2) 0.39180(19) 0.0232(7) Uani 1 1 d . . .
H60 H 1.0991 0.5897 0.3919 0.028 Uiso 1 1 calc R . .
C61 C 0.9633(3) 0.6657(2) 0.36961(17) 0.0174(6) Uani 1 1 d . . .
C62 C 1.0175(3) 0.7472(2) 0.34846(17) 0.0201(7) Uani 1 1 d . . .
H62 H 1.0953 0.7520 0.3484 0.024 Uiso 1 1 calc R . .
C63 C 0.9583(3) 0.8196(2) 0.32801(17) 0.0202(7) Uani 1 1 d . . .
H63 H 0.9936 0.8753 0.3142 0.024 Uiso 1 1 calc R . .
C64 C 0.8436(3) 0.8097(2) 0.32787(17) 0.0182(7) Uani 1 1 d . . .
H64 H 0.8027 0.8603 0.3135 0.022 Uiso 1 1 calc R . .
C65 C 0.8482(2) 0.66169(19) 0.36781(16) 0.0133(6) Uani 1 1 d . . .
C66 C 0.7894(2) 0.57965(19) 0.39029(16) 0.0138(6) Uani 1 1 d . . .
C67 C 0.1337(3) 0.6968(2) 0.18293(17) 0.0195(7) Uani 1 1 d . . .
H67 H 0.1716 0.6451 0.1987 0.023 Uiso 1 1 calc R . .
C68 C 0.0186(3) 0.6902(2) 0.18296(17) 0.0219(7) Uani 1 1 d . . .
H68 H -0.0201 0.6357 0.1987 0.026 Uiso 1 1 calc R . .
C69 C -0.0363(3) 0.7642(2) 0.15979(17) 0.0218(7) Uani 1 1 d . . .
H69 H -0.1144 0.7617 0.1596 0.026 Uiso 1 1 calc R . .
C70 C 0.0228(3) 0.8433(2) 0.13637(17) 0.0191(7) Uani 1 1 d . . .
C71 C -0.0291(3) 0.9234(2) 0.11084(19) 0.0258(8) Uani 1 1 d . . .
H71 H -0.1073 0.9235 0.1106 0.031 Uiso 1 1 calc R . .
C72 C 0.0307(3) 0.9983(2) 0.0874(2) 0.0266(8) Uani 1 1 d . . .
H72 H -0.0061 1.0504 0.0712 0.032 Uiso 1 1 calc R . .
C73 C 0.1487(3) 1.0011(2) 0.08618(18) 0.0192(7) Uani 1 1 d . . .
C74 C 0.2164(3) 1.0769(2) 0.05799(18) 0.0218(7) Uani 1 1 d . . .
H74 H 0.1837 1.1300 0.0392 0.026 Uiso 1 1 calc R . .
C75 C 0.3290(3) 1.07426(19) 0.05762(17) 0.0189(7) Uani 1 1 d . . .
H75 H 0.3762 1.1248 0.0379 0.023 Uiso 1 1 calc R . .
C76 C 0.3733(3) 0.99520(19) 0.08701(16) 0.0168(6) Uani 1 1 d . . .
H76 H 0.4515 0.9942 0.0873 0.020 Uiso 1 1 calc R . .
C77 C 0.2023(2) 0.92411(19) 0.11293(16) 0.0150(6) Uani 1 1 d . . .
C78 C 0.1384(2) 0.8442(2) 0.13815(16) 0.0155(6) Uani 1 1 d . . .
C28 C 0.6673(2) 0.66991(17) 0.18207(14) 0.0138(6) Uani 1 1 d D . .
C29 C 0.7306(2) 0.65495(19) 0.10625(14) 0.0146(6) Uani 0.906(4) 1 d PD A 1
C30 C 0.7033(4) 0.6978(3) 0.0405(2) 0.0180(11) Uani 0.906(4) 1 d PD A 1
H30 H 0.6410 0.7366 0.0436 0.022 Uiso 0.906(4) 1 calc PR A 1
C31 C 0.7657(3) 0.6846(2) -0.02872(18) 0.0211(9) Uani 0.906(4) 1 d PD A 1
H31 H 0.7457 0.7146 -0.0729 0.025 Uiso 0.906(4) 1 calc PR A 1
C32 C 0.8569(3) 0.6287(2) -0.03570(19) 0.0193(8) Uani 0.906(4) 1 d PD A 1
C33 C 0.8843(3) 0.5862(2) 0.0305(2) 0.0211(8) Uani 0.906(4) 1 d PD A 1
H33 H 0.9468 0.5475 0.0273 0.025 Uiso 0.906(4) 1 calc PR A 1
C34 C 0.8227(5) 0.5993(3) 0.1000(2) 0.0191(12) Uani 0.906(4) 1 d PD A 1
H34 H 0.8434 0.5701 0.1443 0.023 Uiso 0.906(4) 1 calc PR A 1
C35 C 0.9255(3) 0.6139(2) -0.1118(2) 0.0265(9) Uani 0.906(4) 1 d PD A 1
H35A H 1.0063 0.6040 -0.1109 0.032 Uiso 0.906(4) 1 calc PR A 1
H35B H 0.9229 0.6665 -0.1508 0.032 Uiso 0.906(4) 1 calc PR A 1
C36 C 0.8810(3) 0.5367(3) -0.1331(2) 0.0301(10) Uani 0.906(4) 1 d PD A 1
H36A H 0.8831 0.4844 -0.0945 0.036 Uiso 0.906(4) 1 calc PR A 1
H36B H 0.9292 0.5286 -0.1821 0.036 Uiso 0.906(4) 1 calc PR A 1
H36C H 0.8022 0.5473 -0.1364 0.036 Uiso 0.906(4) 1 calc PR A 1
C29' C 0.7306(2) 0.65495(19) 0.10625(14) 0.0146(6) Uani 0.094(4) 1 d PD A 2
C30' C 0.694(4) 0.686(4) 0.0414(12) 0.0180(11) Uani 0.094(4) 1 d PD A 2
H30' H 0.6321 0.7253 0.0430 0.022 Uiso 0.094(4) 1 calc PR A 2
C31' C 0.745(3) 0.660(2) -0.0247(7) 0.0211(9) Uani 0.094(4) 1 d PD A 2
H31' H 0.7266 0.6878 -0.0699 0.025 Uiso 0.094(4) 1 calc PR A 2
C32' C 0.823(2) 0.5933(15) -0.0271(8) 0.0193(8) Uani 0.094(4) 1 d PD A 2
C33' C 0.849(3) 0.5550(16) 0.0407(10) 0.0211(8) Uani 0.094(4) 1 d PD A 2
H33' H 0.8954 0.5047 0.0427 0.025 Uiso 0.094(4) 1 calc PR A 2
C34' C 0.810(5) 0.589(4) 0.1045(16) 0.0191(12) Uani 0.094(4) 1 d PD A 2
H34' H 0.8369 0.5666 0.1478 0.023 Uiso 0.094(4) 1 calc PR A 2
C35' C 0.864(2) 0.5539(16) -0.0960(9) 0.0265(9) Uani 0.094(4) 1 d PD A 2
H35C H 0.7990 0.5484 -0.1172 0.032 Uiso 0.094(4) 1 calc PR A 2
H35D H 0.8930 0.4949 -0.0809 0.032 Uiso 0.094(4) 1 calc PR A 2
C36' C 0.959(3) 0.608(2) -0.1568(12) 0.0301(10) Uani 0.094(4) 1 d PD A 2
H36D H 0.9268 0.6617 -0.1792 0.036 Uiso 0.094(4) 1 calc PR A 2
H36E H 0.9919 0.5748 -0.1961 0.036 Uiso 0.094(4) 1 calc PR A 2
H36F H 1.0182 0.6211 -0.1342 0.036 Uiso 0.094(4) 1 calc PR A 2

loop_
_atom_site_aniso_label
_atom_site_aniso_U_11
_atom_site_aniso_U_22
_atom_site_aniso_U_33
_atom_site_aniso_U_23
_atom_site_aniso_U_13
_atom_site_aniso_U_12
Sm1 0.01107(8) 0.01079(8) 0.01191(8) -0.00190(6) -0.00457(6) -0.00178(6)
Sm2 0.01143(8) 0.01113(8) 0.01184(8) -0.00177(6) -0.00465(6) -0.00178(6)
O1 0.0149(11) 0.0133(10) 0.0162(11) 0.0001(8) -0.0073(9) -0.0033(8)
O2 0.0140(11) 0.0145(10) 0.0178(11) -0.0002(8) -0.0082(9) -0.0041(8)
O3 0.0135(10) 0.0133(10) 0.0183(11) -0.0007(8) -0.0069(9) -0.0036(8)
O4 0.0133(10) 0.0127(10) 0.0158(10) 0.0002(8) -0.0060(9) -0.0037(8)
O5 0.0111(10) 0.0138(10) 0.0205(11) -0.0055(9) -0.0065(9) 0.0021(8)
O6 0.0143(11) 0.0193(11) 0.0148(10) -0.0038(9) -0.0052(9) 0.0014(9)
O7 0.0144(11) 0.0151(11) 0.0168(11) -0.0035(9) -0.0065(9) 0.0014(8)
O8 0.0113(10) 0.0173(11) 0.0190(11) -0.0062(9) -0.0030(9) 0.0009(8)
O9 0.0192(11) 0.0144(11) 0.0158(11) -0.0024(9) -0.0065(9) -0.0033(9)
O10 0.0186(11) 0.0127(10) 0.0157(10) -0.0025(8) -0.0083(9) -0.0025(8)
O11 0.0220(12) 0.0162(11) 0.0146(11) -0.0011(9) -0.0059(9) -0.0039(9)
O12 0.0192(11) 0.0135(10) 0.0163(11) -0.0052(8) -0.0066(9) -0.0021(9)
N1 0.0135(13) 0.0136(12) 0.0127(12) -0.0036(10) -0.0043(10) 0.0003(10)
N2 0.0152(13) 0.0138(12) 0.0127(12) 0.0000(10) -0.0068(11) -0.0021(10)
N3 0.0165(13) 0.0169(13) 0.0129(12) 0.0004(10) -0.0042(11) -0.0039(10)
N4 0.0156(13) 0.0148(13) 0.0147(13) -0.0040(10) -0.0046(11) -0.0008(10)
C1 0.0125(15) 0.0148(15) 0.0120(14) -0.0042(12) -0.0011(12) -0.0002(12)
C2 0.0119(14) 0.0138(15) 0.0177(15) -0.0027(12) -0.0042(12) 0.0015(11)
C3 0.0222(17) 0.0147(15) 0.0196(16) -0.0001(12) -0.0115(14) -0.0014(13)
C4 0.0272(18) 0.0194(16) 0.0260(18) -0.0055(14) -0.0157(15) -0.0051(14)
C5 0.0199(17) 0.0125(15) 0.0283(18) -0.0019(13) -0.0066(14) -0.0038(13)
C6 0.0247(17) 0.0152(15) 0.0175(16) 0.0012(12) -0.0056(14) -0.0026(13)
C7 0.0158(15) 0.0160(15) 0.0163(15) -0.0040(12) -0.0057(13) -0.0016(12)
C8 0.034(2) 0.0228(18) 0.031(2) -0.0038(15) -0.0111(17) -0.0094(15)
C9 0.063(3) 0.040(2) 0.047(3) -0.003(2) -0.004(2) -0.031(2)
C10 0.0130(15) 0.0142(15) 0.0132(14) -0.0052(12) -0.0008(12) -0.0016(12)
C11 0.0115(14) 0.0117(14) 0.0171(15) -0.0034(12) -0.0054(12) -0.0003(11)
C12 0.0134(15) 0.0176(15) 0.0183(15) -0.0048(12) -0.0027(13) -0.0013(12)
C13 0.0213(17) 0.0148(15) 0.0235(17) 0.0007(13) -0.0056(14) -0.0005(13)
C14 0.0141(16) 0.0175(16) 0.0329(19) -0.0066(14) -0.0076(14) -0.0020(13)
C15 0.0222(17) 0.0226(17) 0.0324(19) -0.0102(15) -0.0166(16) -0.0012(14)
C16 0.0197(16) 0.0165(15) 0.0229(17) -0.0042(13) -0.0118(14) -0.0006(13)
C17 0.030(2) 0.0128(16) 0.053(2) -0.0013(16) -0.0213(19) -0.0047(14)
C18 0.074(3) 0.042(3) 0.052(3) -0.022(2) 0.023(2) -0.041(2)
C19 0.0130(15) 0.0088(13) 0.0183(15) -0.0032(12) -0.0043(12) -0.0042(11)
C20 0.0112(14) 0.0165(15) 0.0163(15) -0.0046(12) -0.0039(12) -0.0036(12)
C21 0.0133(15) 0.0207(16) 0.0212(16) -0.0042(13) -0.0067(13) -0.0002(12)
C22 0.0165(16) 0.0255(18) 0.0244(17) -0.0092(14) -0.0011(14) 0.0031(13)
C23 0.0162(16) 0.0297(18) 0.0226(17) -0.0111(14) 0.0002(14) -0.0036(14)
C24 0.0193(17) 0.036(2) 0.0147(16) -0.0027(14) -0.0031(14) -0.0038(15)
C25 0.0140(15) 0.0221(16) 0.0186(16) -0.0005(13) -0.0022(13) -0.0012(13)
C26 0.029(2) 0.043(2) 0.029(2) -0.0176(17) -0.0025(16) -0.0004(17)
C27 0.030(2) 0.055(3) 0.025(2) -0.0139(18) -0.0004(16) 0.0093(19)
C37 0.0112(14) 0.0168(15) 0.0156(15) -0.0046(12) -0.0024(12) 0.0009(12)
C38 0.0125(15) 0.0185(15) 0.0186(15) -0.0075(13) -0.0073(13) 0.0004(12)
C39 0.0177(16) 0.0173(16) 0.0203(16) -0.0032(13) -0.0068(13) -0.0011(12)
C40 0.0174(16) 0.0197(16) 0.0280(18) -0.0125(14) -0.0077(14) -0.0024(13)
C41 0.0153(16) 0.0297(18) 0.0222(17) -0.0124(14) -0.0025(14) -0.0030(14)
C42 0.0284(19) 0.0291(19) 0.0179(16) -0.0037(14) -0.0030(15) -0.0095(15)
C43 0.0250(18) 0.0232(17) 0.0202(16) -0.0082(14) -0.0067(14) -0.0056(14)
C44 0.0276(19) 0.035(2) 0.0222(18) -0.0152(15) 0.0005(15) -0.0052(16)
C45 0.029(2) 0.047(2) 0.0203(17) -0.0149(16) -0.0057(15) -0.0098(17)
C46 0.0126(15) 0.0147(15) 0.0187(15) -0.0050(12) -0.0076(13) 0.0028(12)
C47 0.0155(15) 0.0178(15) 0.0186(15) -0.0048(12) -0.0069(13) -0.0015(12)
C48 0.0231(17) 0.0185(16) 0.0216(17) -0.0046(13) -0.0074(14) -0.0012(13)
C49 0.0287(19) 0.0172(16) 0.0296(19) -0.0101(14) -0.0101(16) -0.0012(14)
C50 0.0240(18) 0.0316(19) 0.0292(19) -0.0188(16) -0.0063(15) -0.0007(15)
C51 0.0265(19) 0.037(2) 0.0188(17) -0.0098(15) -0.0013(15) -0.0075(16)
C52 0.0219(17) 0.0231(17) 0.0246(18) -0.0062(14) -0.0048(14) -0.0078(14)
C53 0.038(2) 0.044(2) 0.033(2) -0.0282(19) 0.0029(18) -0.0070(18)
C54 0.052(3) 0.057(3) 0.023(2) -0.0143(19) -0.0083(19) -0.020(2)
C55 0.0173(16) 0.0147(15) 0.0145(15) -0.0024(12) -0.0049(13) -0.0019(12)
C56 0.0252(17) 0.0130(15) 0.0203(16) -0.0012(12) -0.0061(14) -0.0012(13)
C57 0.0258(18) 0.0161(16) 0.0227(17) -0.0037(13) -0.0104(15) 0.0060(13)
C58 0.0160(16) 0.0182(16) 0.0191(16) -0.0032(13) -0.0059(13) 0.0030(12)
C59 0.0200(17) 0.0239(18) 0.0294(19) -0.0049(15) -0.0103(15) 0.0081(14)
C60 0.0103(15) 0.0324(19) 0.0278(18) -0.0055(15) -0.0074(14) 0.0024(14)
C61 0.0129(15) 0.0233(17) 0.0163(15) -0.0047(13) -0.0039(13) -0.0005(12)
C62 0.0129(15) 0.0288(18) 0.0196(16) -0.0041(14) -0.0056(13) -0.0049(13)
C63 0.0201(16) 0.0217(17) 0.0188(16) -0.0016(13) -0.0058(14) -0.0092(13)
C64 0.0183(16) 0.0174(16) 0.0193(16) -0.0022(13) -0.0063(13) -0.0031(13)
C65 0.0128(14) 0.0168(15) 0.0120(14) -0.0032(12) -0.0058(12) -0.0008(12)
C66 0.0160(15) 0.0151(15) 0.0114(14) -0.0031(11) -0.0051(12) 0.0007(12)
C67 0.0217(17) 0.0219(17) 0.0155(15) -0.0006(13) -0.0077(13) -0.0058(13)
C68 0.0209(17) 0.0262(18) 0.0187(16) -0.0014(14) -0.0063(14) -0.0110(14)
C69 0.0147(16) 0.0340(19) 0.0194(16) -0.0067(14) -0.0070(13) -0.0056(14)
C70 0.0125(15) 0.0295(18) 0.0166(15) -0.0047(13) -0.0064(13) -0.0004(13)
C71 0.0131(16) 0.040(2) 0.0272(18) -0.0095(16) -0.0092(14) 0.0058(15)
C72 0.0223(18) 0.0286(19) 0.032(2) -0.0082(16) -0.0127(16) 0.0097(15)
C73 0.0195(16) 0.0199(16) 0.0193(16) -0.0018(13) -0.0096(14) 0.0056(13)
C74 0.0280(18) 0.0170(16) 0.0230(17) -0.0035(13) -0.0126(15) 0.0063(14)
C75 0.0270(18) 0.0125(15) 0.0193(16) -0.0030(12) -0.0097(14) -0.0012(13)
C76 0.0199(16) 0.0167(15) 0.0156(15) -0.0036(12) -0.0074(13) 0.0004(12)
C77 0.0147(15) 0.0180(15) 0.0126(14) -0.0024(12) -0.0047(12) 0.0003(12)
C78 0.0119(15) 0.0247(17) 0.0109(14) -0.0052(12) -0.0034(12) -0.0020(12)
C28 0.0140(15) 0.0064(13) 0.0196(15) -0.0011(11) -0.0026(13) -0.0049(11)
C29 0.0101(14) 0.0177(15) 0.0161(15) -0.0039(12) -0.0031(12) -0.0022(12)
C30 0.0115(18) 0.021(2) 0.0191(16) -0.0016(14) -0.0022(13) -0.0027(18)
C31 0.019(2) 0.027(2) 0.0140(16) 0.0020(15) -0.0042(14) -0.0025(16)
C32 0.0191(19) 0.0198(19) 0.0173(17) -0.0061(15) 0.0008(15) -0.0068(15)
C33 0.0172(19) 0.0191(19) 0.0245(19) -0.0054(15) -0.0007(15) 0.0023(15)
C34 0.018(2) 0.021(2) 0.0188(17) -0.0049(15) -0.0057(16) 0.001(2)
C35 0.026(2) 0.032(2) 0.0177(19) -0.0070(16) 0.0020(16) -0.0001(16)
C36 0.034(2) 0.034(2) 0.023(2) -0.0113(17) -0.0043(18) -0.0003(18)
C29' 0.0101(14) 0.0177(15) 0.0161(15) -0.0039(12) -0.0031(12) -0.0022(12)
C30' 0.0115(18) 0.021(2) 0.0191(16) -0.0016(14) -0.0022(13) -0.0027(18)
C31' 0.019(2) 0.027(2) 0.0140(16) 0.0020(15) -0.0042(14) -0.0025(16)
C32' 0.0191(19) 0.0198(19) 0.0173(17) -0.0061(15) 0.0008(15) -0.0068(15)
C33' 0.0172(19) 0.0191(19) 0.0245(19) -0.0054(15) -0.0007(15) 0.0023(15)
C34' 0.018(2) 0.021(2) 0.0188(17) -0.0049(15) -0.0057(16) 0.001(2)
C35' 0.026(2) 0.032(2) 0.0177(19) -0.0070(16) 0.0020(16) -0.0001(16)
C36' 0.034(2) 0.034(2) 0.023(2) -0.0113(17) -0.0043(18) -0.0003(18)

loop_
_atom_type_symbol
_atom_type_description
_atom_type_scat_dispersion_real
_atom_type_scat_dispersion_imag
_atom_type_scat_source
C C 0.0033 0.0016 'International Tables Vol C Tables 4.2.6.8 and 6.1.1.4'
H H 0.0000 0.0000 'International Tables Vol C Tables 4.2.6.8 and 6.1.1.4'
N N 0.0061 0.0033 'International Tables Vol C Tables 4.2.6.8 and 6.1.1.4'
O O 0.0106 0.0060 'International Tables Vol C Tables 4.2.6.8 and 6.1.1.4'
Sm Sm -0.1638 3.4418 'International Tables Vol C Tables 4.2.6.8 and 6.1.1.4'

loop_
_geom_angle_atom_site_label_1
_geom_angle_atom_site_label_2
_geom_angle_atom_site_label_3
_geom_angle
O1 Sm1 O5 77.74(7)
O1 Sm1 O3 135.93(6)
O5 Sm1 O3 74.46(7)
O1 Sm1 O10 126.79(7)
O5 Sm1 O10 91.98(7)
O3 Sm1 O10 87.91(7)
O1 Sm1 O7 78.52(7)
O5 Sm1 O7 126.58(7)
O3 Sm1 O7 91.42(7)
O10 Sm1 O7 139.65(6)
O1 Sm1 O9 73.40(7)
O5 Sm1 O9 77.75(7)
O3 Sm1 O9 130.95(7)
O10 Sm1 O9 53.45(7)
O7 Sm1 O9 137.34(7)
O1 Sm1 N2 78.83(7)
O5 Sm1 N2 144.68(7)
O3 Sm1 N2 139.18(7)
O10 Sm1 N2 81.35(7)
O7 Sm1 N2 73.13(7)
O9 Sm1 N2 70.43(7)
O1 Sm1 N1 134.10(7)
O5 Sm1 N1 147.75(7)
O3 Sm1 N1 76.50(7)
O10 Sm1 N1 73.16(7)
O7 Sm1 N1 67.51(7)
O9 Sm1 N1 112.35(7)
N2 Sm1 N1 62.69(7)
O1 Sm1 O8 68.61(6)
O5 Sm1 O8 76.78(6)
O3 Sm1 O8 72.17(6)
O10 Sm1 O8 159.05(6)
O7 Sm1 O8 50.03(6)
O9 Sm1 O8 137.74(6)
N2 Sm1 O8 117.94(7)
N1 Sm1 O8 107.21(6)
O1 Sm1 C37 99.73(8)
O5 Sm1 C37 85.00(7)
O3 Sm1 C37 111.01(8)
O10 Sm1 C37 27.07(7)
O7 Sm1 C37 146.11(7)
O9 Sm1 C37 26.40(7)
N2 Sm1 C37 73.36(8)
N1 Sm1 C37 92.60(8)
O8 Sm1 C37 160.00(7)
O1 Sm1 C28 69.76(7)
O5 Sm1 C28 101.97(7)
O3 Sm1 C28 83.34(7)
O10 Sm1 C28 160.85(7)
O7 Sm1 C28 24.62(7)
O9 Sm1 C28 142.23(7)
N2 Sm1 C28 94.22(8)
N1 Sm1 C28 88.21(7)
O8 Sm1 C28 25.60(7)
C37 Sm1 C28 165.42(8)
O1 Sm1 Sm2 68.11(5)
O5 Sm1 Sm2 41.15(5)
O3 Sm1 Sm2 68.40(5)
O10 Sm1 Sm2 130.67(5)
O7 Sm1 Sm2 85.56(4)
O9 Sm1 Sm2 111.94(4)
N2 Sm1 Sm2 143.66(5)
N1 Sm1 Sm2 134.88(5)
O8 Sm1 Sm2 35.64(4)
C37 Sm1 Sm2 125.67(6)
C28 Sm1 Sm2 60.96(6)
O2 Sm2 O4 135.88(6)
O2 Sm2 O8 73.68(7)
O4 Sm2 O8 78.16(7)
O2 Sm2 O12 87.25(7)
O4 Sm2 O12 125.84(7)
O8 Sm2 O12 89.16(7)
O2 Sm2 O6 91.03(7)
O4 Sm2 O6 79.91(7)
O8 Sm2 O6 127.53(7)
O12 Sm2 O6 141.04(6)
O2 Sm2 O11 131.28(7)
O4 Sm2 O11 72.41(7)
O8 Sm2 O11 77.80(7)
O12 Sm2 O11 53.44(7)
O6 Sm2 O11 137.38(7)
O2 Sm2 N3 137.65(7)
O4 Sm2 N3 80.78(7)
O8 Sm2 N3 146.42(7)
O12 Sm2 N3 82.30(7)
O6 Sm2 N3 73.06(7)
O11 Sm2 N3 71.03(7)
O2 Sm2 N4 75.15(7)
O4 Sm2 N4 137.00(7)
O8 Sm2 N4 144.64(7)
O12 Sm2 N4 73.02(7)
O6 Sm2 N4 68.96(7)
O11 Sm2 N4 112.02(7)
N3 Sm2 N4 62.54(7)
O2 Sm2 O5 72.79(6)
O4 Sm2 O5 68.34(6)
O8 Sm2 O5 77.39(6)
O12 Sm2 O5 158.33(7)
O6 Sm2 O5 50.21(6)
O11 Sm2 O5 136.88(6)
N3 Sm2 O5 118.12(7)
N4 Sm2 O5 108.67(7)
O2 Sm2 C46 110.39(8)
O4 Sm2 C46 98.88(8)
O8 Sm2 C46 82.95(7)
O12 Sm2 C46 26.97(7)
O6 Sm2 C46 147.60(7)
O11 Sm2 C46 26.47(7)
N3 Sm2 C46 74.78(8)
N4 Sm2 C46 92.65(8)
O5 Sm2 C46 158.32(7)
O2 Sm2 C19 82.49(7)
O4 Sm2 C19 71.43(7)
O8 Sm2 C19 102.85(7)
O12 Sm2 C19 161.24(7)
O6 Sm2 C19 24.68(7)
O11 Sm2 C19 142.80(7)
N3 Sm2 C19 94.77(8)
N4 Sm2 C19 89.14(7)
O5 Sm2 C19 25.59(7)
C46 Sm2 C19 167.03(8)
O2 Sm2 Sm1 68.36(4)
O4 Sm2 Sm1 67.96(5)
O8 Sm2 Sm1 41.81(5)
O12 Sm2 Sm1 128.79(5)
O6 Sm2 Sm1 85.76(4)
O11 Sm2 Sm1 111.84(5)
N3 Sm2 Sm1 144.92(5)
N4 Sm2 Sm1 134.86(5)
O5 Sm2 Sm1 35.58(4)
C46 Sm2 Sm1 124.16(6)
C19 Sm2 Sm1 61.08(5)
C1 O1 Sm1 136.75(18)
C1 O2 Sm2 137.60(18)
C10 O3 Sm1 137.25(18)
C10 O4 Sm2 135.94(18)
C19 O5 Sm1 167.28(19)
C19 O5 Sm2 88.01(16)
Sm1 O5 Sm2 103.27(7)
C19 O6 Sm2 100.25(17)
C28 O7 Sm1 100.85(15)
C28 O8 Sm2 165.98(18)
C28 O8 Sm1 86.86(15)
Sm2 O8 Sm1 102.55(7)
C37 O9 Sm1 91.67(17)
C37 O10 Sm1 93.58(17)
C46 O11 Sm2 92.62(17)
C46 O12 Sm2 92.84(17)
C55 N1 C66 118.0(2)
C55 N1 Sm1 123.07(19)
C66 N1 Sm1 118.66(18)
C64 N2 C65 117.8(3)
C64 N2 Sm1 121.45(19)
C65 N2 Sm1 120.47(18)
C67 N3 C78 117.9(3)
C67 N3 Sm2 121.1(2)
C78 N3 Sm2 120.68(19)
C76 N4 C77 117.5(3)
C76 N4 Sm2 123.5(2)
C77 N4 Sm2 118.83(18)
O1 C1 O2 125.1(3)
O1 C1 C2 117.1(3)
O2 C1 C2 117.8(3)
C3 C2 C7 118.8(3)
C3 C2 C1 120.4(3)
C7 C2 C1 120.8(3)
C4 C3 C2 120.3(3)
C4 C3 H3 119.8
C2 C3 H3 119.8
C3 C4 C5 121.2(3)
C3 C4 H4 119.4
C5 C4 H4 119.4
C6 C5 C4 118.1(3)
C6 C5 C8 121.0(3)
C4 C5 C8 120.9(3)
C5 C6 C7 121.2(3)
C5 C6 H6 119.4
C7 C6 H6 119.4
C6 C7 C2 120.4(3)
C6 C7 H7 119.8
C2 C7 H7 119.8
C9 C8 C5 114.8(3)
C9 C8 H8A 108.6
C5 C8 H8A 108.6
C9 C8 H8B 108.6
C5 C8 H8B 108.6
H8A C8 H8B 107.5
C8 C9 H9A 109.5
C8 C9 H9B 109.5
H9A C9 H9B 109.5
C8 C9 H9C 109.5
H9A C9 H9C 109.5
H9B C9 H9C 109.5
O4 C10 O3 125.3(3)
O4 C10 C11 117.1(3)
O3 C10 C11 117.6(3)
C12 C11 C16 118.3(3)
C12 C11 C10 121.4(3)
C16 C11 C10 120.2(3)
C13 C12 C11 120.9(3)
C13 C12 H12 119.6
C11 C12 H12 119.6
C12 C13 C14 121.0(3)
C12 C13 H13 119.5
C14 C13 H13 119.5
C15 C14 C13 117.8(3)
C15 C14 C17 122.0(3)
C13 C14 C17 120.2(3)
C16 C15 C14 121.3(3)
C16 C15 H15 119.3
C14 C15 H15 119.3
C15 C16 C11 120.6(3)
C15 C16 H16 119.7
C11 C16 H16 119.7
C14 C17 C18 112.3(3)
C14 C17 H17A 109.1
C18 C17 H17A 109.1
C14 C17 H17B 109.1
C18 C17 H17B 109.1
H17A C17 H17B 107.9
C17 C18 H18A 109.5
C17 C18 H18B 109.5
H18A C18 H18B 109.5
C17 C18 H18C 109.5
H18A C18 H18C 109.5
H18B C18 H18C 109.5
O6 C19 O5 121.3(3)
O6 C19 C20 119.3(3)
O5 C19 C20 119.5(3)
O6 C19 Sm2 55.07(15)
O5 C19 Sm2 66.40(15)
C20 C19 Sm2 173.1(2)
C21 C20 C25 118.8(3)
C21 C20 C19 119.3(3)
C25 C20 C19 121.7(3)
C22 C21 C20 120.7(3)
C22 C21 H21 119.7
C20 C21 H21 119.7
C21 C22 C23 120.6(3)
C21 C22 H22 119.7
C23 C22 H22 119.7
C22 C23 C24 118.1(3)
C22 C23 C26 121.0(3)
C24 C23 C26 120.9(3)
C25 C24 C23 121.7(3)
C25 C24 H24 119.2
C23 C24 H24 119.2
C24 C25 C20 120.0(3)
C24 C25 H25 120.0
C20 C25 H25 120.0
C23 C26 C27 112.8(3)
C23 C26 H26A 109.0
C27 C26 H26A 109.0
C23 C26 H26B 109.0
C27 C26 H26B 109.0
H26A C26 H26B 107.8
C26 C27 H27A 109.5
C26 C27 H27B 109.5
H27A C27 H27B 109.5
C26 C27 H27C 109.5
H27A C27 H27C 109.5
H27B C27 H27C 109.5
O9 C37 O10 121.2(3)
O9 C37 C38 120.4(3)
O10 C37 C38 118.4(3)
O9 C37 Sm1 61.93(15)
O10 C37 Sm1 59.35(15)
C38 C37 Sm1 175.8(2)
C39 C38 C43 118.8(3)
C39 C38 C37 120.2(3)
C43 C38 C37 121.0(3)
C40 C39 C38 120.9(3)
C40 C39 H39 119.6
C38 C39 H39 119.6
C39 C40 C41 120.6(3)
C39 C40 H40 119.7
C41 C40 H40 119.7
C40 C41 C42 118.7(3)
C40 C41 C44 121.0(3)
C42 C41 C44 120.2(3)
C41 C42 C43 121.1(3)
C41 C42 H42 119.5
C43 C42 H42 119.5
C42 C43 C38 119.9(3)
C42 C43 H43 120.1
C38 C43 H43 120.1
C41 C44 C45 111.4(3)
C41 C44 H44A 109.3
C45 C44 H44A 109.3
C41 C44 H44B 109.3
C45 C44 H44B 109.3
H44A C44 H44B 108.0
C44 C45 H45A 109.5
C44 C45 H45B 109.5
H45A C45 H45B 109.5
C44 C45 H45C 109.5
H45A C45 H45C 109.5
H45B C45 H45C 109.5
O11 C46 O12 121.1(3)
O11 C46 C47 119.5(3)
O12 C46 C47 119.4(3)
O11 C46 Sm2 60.91(15)
O12 C46 Sm2 60.20(15)
C47 C46 Sm2 178.8(2)
C48 C47 C52 118.7(3)
C48 C47 C46 119.9(3)
C52 C47 C46 121.5(3)
C49 C48 C47 120.8(3)
C49 C48 H48 119.6
C47 C48 H48 119.6
C50 C49 C48 120.7(3)
C50 C49 H49 119.7
C48 C49 H49 119.7
C49 C50 C51 118.7(3)
C49 C50 C53 120.8(3)
C51 C50 C53 120.5(3)
C52 C51 C50 120.9(3)
C52 C51 H51 119.6
C50 C51 H51 119.6
C51 C52 C47 120.2(3)
C51 C52 H52 119.9
C47 C52 H52 119.9
C50 C53 C54 111.2(3)
C50 C53 H53A 109.4
C54 C53 H53A 109.4
C50 C53 H53B 109.4
C54 C53 H53B 109.4
H53A C53 H53B 108.0
C53 C54 H54A 109.5
C53 C54 H54B 109.5
H54A C54 H54B 109.5
C53 C54 H54C 109.5
H54A C54 H54C 109.5
H54B C54 H54C 109.5
N1 C55 C56 124.2(3)
N1 C55 H55 117.9
C56 C55 H55 117.9
C57 C56 C55 118.5(3)
C57 C56 H56 120.8
C55 C56 H56 120.8
C56 C57 C58 119.6(3)
C56 C57 H57 120.2
C58 C57 H57 120.2
C57 C58 C66 117.8(3)
C57 C58 C59 123.0(3)
C66 C58 C59 119.2(3)
C60 C59 C58 121.6(3)
C60 C59 H59 119.2
C58 C59 H59 119.2
C59 C60 C61 120.6(3)
C59 C60 H60 119.7
C61 C60 H60 119.7
C62 C61 C65 118.1(3)
C62 C61 C60 122.4(3)
C65 C61 C60 119.6(3)
C63 C62 C61 119.8(3)
C63 C62 H62 120.1
C61 C62 H62 120.1
C62 C63 C64 118.4(3)
C62 C63 H63 120.8
C64 C63 H63 120.8
N2 C64 C63 123.9(3)
N2 C64 H64 118.1
C63 C64 H64 118.1
N2 C65 C61 122.1(3)
N2 C65 C66 118.3(3)
C61 C65 C66 119.6(3)
N1 C66 C58 121.9(3)
N1 C66 C65 118.7(3)
C58 C66 C65 119.4(3)
N3 C67 C68 124.0(3)
N3 C67 H67 118.0
C68 C67 H67 118.0
C69 C68 C67 118.4(3)
C69 C68 H68 120.8
C67 C68 H68 120.8
C68 C69 C70 119.6(3)
C68 C69 H69 120.2
C70 C69 H69 120.2
C69 C70 C78 118.3(3)
C69 C70 C71 122.6(3)
C78 C70 C71 119.0(3)
C72 C71 C70 121.2(3)
C72 C71 H71 119.4
C70 C71 H71 119.4
C71 C72 C73 121.2(3)
C71 C72 H72 119.4
C73 C72 H72 119.4
C74 C73 C77 117.4(3)
C74 C73 C72 123.2(3)
C77 C73 C72 119.4(3)
C75 C74 C73 119.9(3)
C75 C74 H74 120.1
C73 C74 H74 120.1
C74 C75 C76 118.3(3)
C74 C75 H75 120.9
C76 C75 H75 120.9
N4 C76 C75 124.6(3)
N4 C76 H76 117.7
C75 C76 H76 117.7
N4 C77 C73 122.3(3)
N4 C77 C78 118.2(3)
C73 C77 C78 119.4(3)
N3 C78 C70 121.8(3)
N3 C78 C77 118.5(3)
C70 C78 C77 119.7(3)
O7 C28 O8 121.3(2)
O7 C28 C29 118.6(2)
O8 C28 C29 120.0(2)
O7 C28 Sm1 54.53(13)
O8 C28 Sm1 67.53(14)
C29 C28 Sm1 168.0(2)
C34 C29 C30 118.5(3)
C34 C29 C28 119.4(3)
C30 C29 C28 122.0(3)
C31 C30 C29 120.6(3)
C31 C30 H30 119.7
C29 C30 H30 119.7
C30 C31 C32 121.6(3)
C30 C31 H31 119.2
C32 C31 H31 119.2
C31 C32 C33 117.6(3)
C31 C32 C35 121.7(3)
C33 C32 C35 120.7(3)
C34 C33 C32 121.3(3)
C34 C33 H33 119.4
C32 C33 H33 119.4
C33 C34 C29 120.5(3)
C33 C34 H34 119.8
C29 C34 H34 119.8
C32 C35 C36 112.3(3)
C32 C35 H35A 109.1
C36 C35 H35A 109.1
C32 C35 H35B 109.1
C36 C35 H35B 109.1
H35A C35 H35B 107.9
C31' C30' H30' 119.7
C30' C31' C32' 121.6(6)
C30' C31' H31' 119.2
C32' C31' H31' 119.2
C31' C32' C33' 117.0(5)
C31' C32' C35' 121.6(6)
C33' C32' C35' 120.7(6)
C34' C33' C32' 121.3(6)
C34' C33' H33' 119.4
C32' C33' H33' 119.4
C33' C34' H34' 119.7
C32' C35' C36' 112.4(6)
C32' C35' H35C 109.1
C36' C35' H35C 109.1
C32' C35' H35D 109.1
C36' C35' H35D 109.1
H35C C35' H35D 107.9
C35' C36' H36D 109.5
C35' C36' H36E 109.5
H36D C36' H36E 109.5
C35' C36' H36F 109.5
H36D C36' H36F 109.5
H36E C36' H36F 109.5

loop_
_geom_bond_atom_site_label_1
_geom_bond_atom_site_label_2
_geom_bond_distance
Sm1 O1 2.3712(19)
Sm1 O5 2.3890(19)
Sm1 O3 2.3893(19)
Sm1 O10 2.423(2)
Sm1 O7 2.446(2)
Sm1 O9 2.482(2)
Sm1 N2 2.607(2)
Sm1 N1 2.651(2)
Sm1 O8 2.730(2)
Sm1 C37 2.811(3)
Sm1 C28 2.949(2)
Sm1 Sm2 3.9964(3)
Sm2 O2 2.3804(19)
Sm2 O4 2.3804(19)
Sm2 O8 2.3855(19)
Sm2 O12 2.442(2)
Sm2 O6 2.455(2)
Sm2 O11 2.459(2)
Sm2 N3 2.602(2)
Sm2 N4 2.655(2)
Sm2 O5 2.702(2)
Sm2 C46 2.811(3)
Sm2 C19 2.947(3)
O1 C1 1.262(3)
O2 C1 1.270(3)
O3 C10 1.263(3)
O4 C10 1.263(3)
O5 C19 1.274(3)
O6 C19 1.250(3)
O7 C28 1.251(3)
O8 C28 1.276(3)
O9 C37 1.251(3)
O10 C37 1.282(3)
O11 C46 1.254(4)
O12 C46 1.276(3)
N1 C55 1.311(4)
N1 C66 1.364(4)
N2 C64 1.322(4)
N2 C65 1.365(4)
N3 C67 1.319(4)
N3 C78 1.363(4)
N4 C76 1.311(4)
N4 C77 1.365(4)
C1 C2 1.492(4)
C2 C3 1.390(4)
C2 C7 1.395(4)
C3 C4 1.381(4)
C3 H3 0.9500
C4 C5 1.399(4)
C4 H4 0.9500
C5 C6 1.383(4)
C5 C8 1.512(4)
C6 C7 1.385(4)
C6 H6 0.9500
C7 H7 0.9500
C8 C9 1.496(5)
C8 H8A 0.9900
C8 H8B 0.9900
C9 H9A 0.9800
C9 H9B 0.9800
C9 H9C 0.9800
C10 C11 1.496(4)
C11 C12 1.389(4)
C11 C16 1.390(4)
C12 C13 1.384(4)
C12 H12 0.9500
C13 C14 1.391(4)
C13 H13 0.9500
C14 C15 1.390(4)
C14 C17 1.503(4)
C15 C16 1.384(4)
C15 H15 0.9500
C16 H16 0.9500
C17 C18 1.512(5)
C17 H17A 0.9900
C17 H17B 0.9900
C18 H18A 0.9800
C18 H18B 0.9800
C18 H18C 0.9800
C19 C20 1.498(4)
C20 C21 1.391(4)
C20 C25 1.392(4)
C21 C22 1.384(4)
C21 H21 0.9500
C22 C23 1.389(4)
C22 H22 0.9500
C23 C24 1.393(4)
C23 C26 1.518(4)
C24 C25 1.372(4)
C24 H24 0.9500
C25 H25 0.9500
C26 C27 1.522(5)
C26 H26A 0.9900
C26 H26B 0.9900
C27 H27A 0.9800
C27 H27B 0.9800
C27 H27C 0.9800
C37 C38 1.492(4)
C38 C39 1.390(4)
C38 C43 1.390(4)
C39 C40 1.382(4)
C39 H39 0.9500
C40 C41 1.383(4)
C40 H40 0.9500
C41 C42 1.386(4)
C41 C44 1.515(4)
C42 C43 1.390(4)
C42 H42 0.9500
C43 H43 0.9500
C44 C45 1.523(4)
C44 H44A 0.9900
C44 H44B 0.9900
C45 H45A 0.9800
C45 H45B 0.9800
C45 H45C 0.9800
C46 C47 1.488(4)
C47 C48 1.388(4)
C47 C52 1.388(4)
C48 C49 1.381(4)
C48 H48 0.9500
C49 C50 1.378(5)
C49 H49 0.9500
C50 C51 1.389(5)
C50 C53 1.516(4)
C51 C52 1.383(4)
C51 H51 0.9500
C52 H52 0.9500
C53 C54 1.526(5)
C53 H53A 0.9900
C53 H53B 0.9900
C54 H54A 0.9800
C54 H54B 0.9800
C54 H54C 0.9800
C55 C56 1.401(4)
C55 H55 0.9500
C56 C57 1.365(4)
C56 H56 0.9500
C57 C58 1.405(4)
C57 H57 0.9500
C58 C66 1.413(4)
C58 C59 1.433(4)
C59 C60 1.341(4)
C59 H59 0.9500
C60 C61 1.435(4)
C60 H60 0.9500
C61 C62 1.400(4)
C61 C65 1.410(4)
C62 C63 1.363(4)
C62 H62 0.9500
C63 C64 1.408(4)
C63 H63 0.9500
C64 H64 0.9500
C65 C66 1.433(4)
C67 C68 1.404(4)
C67 H67 0.9500
C68 C69 1.367(4)
C68 H68 0.9500
C69 C70 1.395(4)
C69 H69 0.9500
C70 C78 1.412(4)
C70 C71 1.436(4)
C71 C72 1.342(5)
C71 H71 0.9500
C72 C73 1.429(4)
C72 H72 0.9500
C73 C74 1.405(4)
C73 C77 1.413(4)
C74 C75 1.363(4)
C74 H74 0.9500
C75 C76 1.399(4)
C75 H75 0.9500
C76 H76 0.9500
C77 C78 1.433(4)
C28 C29 1.4876(19)
C29 C34 1.387(4)
C29 C30 1.390(4)
C30 C31 1.371(4)
C30 H30 0.9500
C31 C32 1.381(5)
C31 H31 0.9500
C32 C33 1.397(4)
C32 C35 1.508(5)
C33 C34 1.373(5)
C33 H33 0.9500
C34 H34 0.9500
C35 C36 1.520(5)
C35 H35A 0.9900
C35 H35B 0.9900
C36 H36A 0.9800
C36 H36B 0.9800
C36 H36C 0.9800
C30' C31' 1.371(5)
C30' H30' 0.9500
C31' C32' 1.382(5)
C31' H31' 0.9500
C32' C33' 1.398(5)
C32' C35' 1.509(5)
C33' C34' 1.373(6)
C33' H33' 0.9500
C34' H34' 0.9500
C35' C36' 1.520(6)
C35' H35C 0.9900
C35' H35D 0.9900
C36' H36D 0.9800
C36' H36E 0.9800
C36' H36F 0.9800

loop_
_geom_torsion_atom_site_label_1
_geom_torsion_atom_site_label_2
_geom_torsion_atom_site_label_3
_geom_torsion_atom_site_label_4
_geom_torsion
O1 Sm1 Sm2 O2 -6.00(8)
O5 Sm1 Sm2 O2 90.43(9)
O3 Sm1 Sm2 O2 -178.70(7)
O10 Sm1 Sm2 O2 114.38(8)
O7 Sm1 Sm2 O2 -85.40(7)
O9 Sm1 Sm2 O2 54.41(7)
N2 Sm1 Sm2 O2 -32.05(10)
N1 Sm1 Sm2 O2 -137.17(9)
O8 Sm1 Sm2 O2 -89.44(9)
C37 Sm1 Sm2 O2 80.32(9)
C28 Sm1 Sm2 O2 -84.27(8)
O1 Sm1 Sm2 O4 -179.63(7)
O5 Sm1 Sm2 O4 -83.20(9)
O3 Sm1 Sm2 O4 7.68(7)
O10 Sm1 Sm2 O4 -59.25(8)
O7 Sm1 Sm2 O4 100.97(7)
O9 Sm1 Sm2 O4 -119.22(7)
N2 Sm1 Sm2 O4 154.32(10)
N1 Sm1 Sm2 O4 49.20(9)
O8 Sm1 Sm2 O4 96.93(9)
C37 Sm1 Sm2 O4 -93.31(9)
C28 Sm1 Sm2 O4 102.10(8)
O1 Sm1 Sm2 O8 83.44(9)
O5 Sm1 Sm2 O8 179.87(10)
O3 Sm1 Sm2 O8 -89.25(9)
O10 Sm1 Sm2 O8 -156.18(10)
O7 Sm1 Sm2 O8 4.04(9)
O9 Sm1 Sm2 O8 143.85(9)
N2 Sm1 Sm2 O8 57.39(12)
N1 Sm1 Sm2 O8 -47.73(10)
C37 Sm1 Sm2 O8 169.76(10)
C28 Sm1 Sm2 O8 5.17(10)
O1 Sm1 Sm2 O12 61.35(8)
O5 Sm1 Sm2 O12 157.79(9)
O3 Sm1 Sm2 O12 -111.34(8)
O10 Sm1 Sm2 O12 -178.26(8)
O7 Sm1 Sm2 O12 -18.05(8)
O9 Sm1 Sm2 O12 121.76(8)
N2 Sm1 Sm2 O12 35.31(11)
N1 Sm1 Sm2 O12 -69.82(9)
O8 Sm1 Sm2 O12 -22.09(9)
C37 Sm1 Sm2 O12 147.68(10)
C28 Sm1 Sm2 O12 -16.92(9)
O1 Sm1 Sm2 O6 -98.81(7)
O5 Sm1 Sm2 O6 -2.37(9)
O3 Sm1 Sm2 O6 88.50(7)
O10 Sm1 Sm2 O6 21.58(8)
O7 Sm1 Sm2 O6 -178.21(6)
O9 Sm1 Sm2 O6 -38.40(7)
N2 Sm1 Sm2 O6 -124.85(10)
N1 Sm1 Sm2 O6 130.03(9)
O8 Sm1 Sm2 O6 177.76(9)
C37 Sm1 Sm2 O6 -12.48(9)
C28 Sm1 Sm2 O6 -177.07(8)
O1 Sm1 Sm2 O11 121.27(7)
O5 Sm1 Sm2 O11 -142.29(9)
O3 Sm1 Sm2 O11 -51.42(7)
O10 Sm1 Sm2 O11 -118.35(8)
O7 Sm1 Sm2 O11 41.87(7)
O9 Sm1 Sm2 O11 -178.32(7)
N2 Sm1 Sm2 O11 95.23(10)
N1 Sm1 Sm2 O11 -9.90(9)
O8 Sm1 Sm2 O11 37.83(9)
C37 Sm1 Sm2 O11 -152.41(9)
C28 Sm1 Sm2 O11 43.00(8)
O1 Sm1 Sm2 N3 -150.94(11)
O5 Sm1 Sm2 N3 -54.50(12)
O3 Sm1 Sm2 N3 36.37(11)
O10 Sm1 Sm2 N3 -30.55(11)
O7 Sm1 Sm2 N3 129.66(11)
O9 Sm1 Sm2 N3 -90.53(11)
N2 Sm1 Sm2 N3 -176.98(13)
N1 Sm1 Sm2 N3 77.89(12)
O8 Sm1 Sm2 N3 125.63(12)
C37 Sm1 Sm2 N3 -64.61(12)
C28 Sm1 Sm2 N3 130.79(11)
O1 Sm1 Sm2 N4 -44.38(9)
O5 Sm1 Sm2 N4 52.05(11)
O3 Sm1 Sm2 N4 142.92(9)
O10 Sm1 Sm2 N4 76.00(10)
O7 Sm1 Sm2 N4 -123.78(9)
O9 Sm1 Sm2 N4 16.03(9)
N2 Sm1 Sm2 N4 -70.43(12)
N1 Sm1 Sm2 N4 -175.55(10)
O8 Sm1 Sm2 N4 -127.82(11)
C37 Sm1 Sm2 N4 41.94(11)
C28 Sm1 Sm2 N4 -122.65(10)
O1 Sm1 Sm2 O5 -96.44(9)
O3 Sm1 Sm2 O5 90.87(9)
O10 Sm1 Sm2 O5 23.95(10)
O7 Sm1 Sm2 O5 -175.84(9)
O9 Sm1 Sm2 O5 -36.03(9)
N2 Sm1 Sm2 O5 -122.48(12)
N1 Sm1 Sm2 O5 132.40(10)
O8 Sm1 Sm2 O5 -179.87(10)
C37 Sm1 Sm2 O5 -10.11(10)
C28 Sm1 Sm2 O5 -174.70(9)
O1 Sm1 Sm2 C46 94.58(9)
O5 Sm1 Sm2 C46 -168.98(10)
O3 Sm1 Sm2 C46 -78.11(9)
O10 Sm1 Sm2 C46 -145.03(10)
O7 Sm1 Sm2 C46 15.18(9)
O9 Sm1 Sm2 C46 154.99(9)
N2 Sm1 Sm2 C46 68.54(12)
N1 Sm1 Sm2 C46 -36.58(11)
O8 Sm1 Sm2 C46 11.15(11)
C37 Sm1 Sm2 C46 -179.09(10)
C28 Sm1 Sm2 C46 16.31(10)
O1 Sm1 Sm2 C19 -99.36(8)
O5 Sm1 Sm2 C19 -2.92(10)
O3 Sm1 Sm2 C19 87.95(8)
O10 Sm1 Sm2 C19 21.03(9)
O7 Sm1 Sm2 C19 -178.76(8)
O9 Sm1 Sm2 C19 -38.95(8)
N2 Sm1 Sm2 C19 -125.40(11)
N1 Sm1 Sm2 C19 129.48(10)
O8 Sm1 Sm2 C19 177.21(10)
C37 Sm1 Sm2 C19 -13.03(10)
C28 Sm1 Sm2 C19 -177.62(8)
O5 Sm1 O1 C1 -21.3(3)
O3 Sm1 O1 C1 30.5(3)
O10 Sm1 O1 C1 -104.5(3)
O7 Sm1 O1 C1 110.5(3)
O9 Sm1 O1 C1 -101.9(3)
N2 Sm1 O1 C1 -174.6(3)
N1 Sm1 O1 C1 152.8(2)
O8 Sm1 O1 C1 59.2(3)
C37 Sm1 O1 C1 -103.9(3)
C28 Sm1 O1 C1 86.6(3)
Sm2 Sm1 O1 C1 20.7(3)
O4 Sm2 O2 C1 7.4(3)
O8 Sm2 O2 C1 -45.1(3)
O12 Sm2 O2 C1 -135.0(3)
O6 Sm2 O2 C1 83.9(3)
O11 Sm2 O2 C1 -101.7(3)
N3 Sm2 O2 C1 149.5(3)
N4 Sm2 O2 C1 151.8(3)
O5 Sm2 O2 C1 36.4(3)
C46 Sm2 O2 C1 -120.9(3)
C19 Sm2 O2 C1 60.7(3)
Sm1 Sm2 O2 C1 -1.1(3)
O1 Sm1 O3 C10 -10.9(3)
O5 Sm1 O3 C10 42.0(3)
O10 Sm1 O3 C10 134.6(3)
O7 Sm1 O3 C10 -85.8(3)
O9 Sm1 O3 C10 99.8(3)
N2 Sm1 O3 C10 -151.2(2)
N1 Sm1 O3 C10 -152.2(3)
O8 Sm1 O3 C10 -38.8(3)
C37 Sm1 O3 C10 120.2(3)
C28 Sm1 O3 C10 -62.5(3)
Sm2 Sm1 O3 C10 -1.1(3)
O2 Sm2 O4 C10 -32.3(3)
O8 Sm2 O4 C10 18.8(3)
O12 Sm2 O4 C10 99.0(3)
O6 Sm2 O4 C10 -113.2(3)
O11 Sm2 O4 C10 99.6(3)
N3 Sm2 O4 C10 172.5(3)
N4 Sm2 O4 C10 -156.7(2)
O5 Sm2 O4 C10 -62.2(3)
C46 Sm2 O4 C10 99.6(3)
C19 Sm2 O4 C10 -89.3(3)
Sm1 Sm2 O4 C10 -23.7(2)
O1 Sm1 O5 C19 -137.3(8)
O3 Sm1 O5 C19 77.3(8)
O10 Sm1 O5 C19 -10.0(8)
O7 Sm1 O5 C19 157.2(8)
O9 Sm1 O5 C19 -61.9(8)
N2 Sm1 O5 C19 -87.8(9)
N1 Sm1 O5 C19 50.8(9)
O8 Sm1 O5 C19 152.1(9)
C37 Sm1 O5 C19 -36.2(8)
C28 Sm1 O5 C19 156.8(8)
Sm2 Sm1 O5 C19 152.1(9)
O1 Sm1 O5 Sm2 70.66(7)
O3 Sm1 O5 Sm2 -74.78(7)
O10 Sm1 O5 Sm2 -162.06(7)
O7 Sm1 O5 Sm2 5.17(11)
O9 Sm1 O5 Sm2 146.06(8)
N2 Sm1 O5 Sm2 120.15(11)
N1 Sm1 O5 Sm2 -101.30(13)
O8 Sm1 O5 Sm2 0.08(6)
C37 Sm1 O5 Sm2 171.77(8)
C28 Sm1 O5 Sm2 4.73(8)
O2 Sm2 O5 C19 109.26(16)
O4 Sm2 O5 C19 -92.05(16)
O8 Sm2 O5 C19 -174.16(17)
O12 Sm2 O5 C19 132.97(19)
O6 Sm2 O5 C19 2.85(15)
O11 Sm2 O5 C19 -117.92(16)
N3 Sm2 O5 C19 -26.12(18)
N4 Sm2 O5 C19 42.08(17)
C46 Sm2 O5 C19 -148.7(2)
Sm1 Sm2 O5 C19 -174.07(19)
O2 Sm2 O5 Sm1 -76.67(8)
O4 Sm2 O5 Sm1 82.02(8)
O8 Sm2 O5 Sm1 -0.09(7)
O12 Sm2 O5 Sm1 -52.95(19)
O6 Sm2 O5 Sm1 176.92(11)
O11 Sm2 O5 Sm1 56.15(12)
N3 Sm2 O5 Sm1 147.96(7)
N4 Sm2 O5 Sm1 -143.84(7)
C46 Sm2 O5 Sm1 25.3(2)
C19 Sm2 O5 Sm1 174.07(19)
O2 Sm2 O6 C19 -69.36(17)
O4 Sm2 O6 C19 67.19(17)
O8 Sm2 O6 C19 0.7(2)
O12 Sm2 O6 C19 -156.27(16)
O11 Sm2 O6 C19 116.90(17)
N3 Sm2 O6 C19 150.53(18)
N4 Sm2 O6 C19 -143.00(18)
O5 Sm2 O6 C19 -2.95(15)
C46 Sm2 O6 C19 157.90(18)
Sm1 Sm2 O6 C19 -1.15(16)
O1 Sm1 O7 C28 -66.17(17)
O5 Sm1 O7 C28 -1.0(2)
O3 Sm1 O7 C28 70.58(17)
O10 Sm1 O7 C28 159.02(16)
O9 Sm1 O7 C28 -115.58(17)
N2 Sm1 O7 C28 -147.83(18)
N1 Sm1 O7 C28 145.33(18)
O8 Sm1 O7 C28 5.44(15)
C37 Sm1 O7 C28 -156.57(17)
Sm2 Sm1 O7 C28 2.37(16)
O2 Sm2 O8 C28 -55.7(8)
O4 Sm2 O8 C28 158.6(8)
O12 Sm2 O8 C28 31.6(8)
O6 Sm2 O8 C28 -134.1(7)
O11 Sm2 O8 C28 84.3(8)
N3 Sm2 O8 C28 106.3(8)
N4 Sm2 O8 C28 -26.7(8)
O5 Sm2 O8 C28 -131.2(8)
C46 Sm2 O8 C28 58.0(8)
C19 Sm2 O8 C28 -133.8(8)
Sm1 Sm2 O8 C28 -131.3(8)
O2 Sm2 O8 Sm1 75.57(7)
O4 Sm2 O8 Sm1 -70.07(7)
O12 Sm2 O8 Sm1 162.96(7)
O6 Sm2 O8 Sm1 -2.82(11)
O11 Sm2 O8 Sm1 -144.37(8)
N3 Sm2 O8 Sm1 -122.36(12)
N4 Sm2 O8 Sm1 104.64(12)
O5 Sm2 O8 Sm1 0.08(6)
C46 Sm2 O8 Sm1 -170.73(9)
C19 Sm2 O8 Sm1 -2.51(9)
O1 Sm1 O8 C28 87.59(16)
O5 Sm1 O8 C28 169.41(17)
O3 Sm1 O8 C28 -112.92(16)
O10 Sm1 O8 C28 -131.5(2)
O7 Sm1 O8 C28 -5.25(15)
O9 Sm1 O8 C28 115.04(16)
N2 Sm1 O8 C28 23.91(17)
N1 Sm1 O8 C28 -43.80(17)
C37 Sm1 O8 C28 144.5(2)
Sm2 Sm1 O8 C28 169.50(19)
O1 Sm1 O8 Sm2 -81.91(8)
O5 Sm1 O8 Sm2 -0.09(7)
O3 Sm1 O8 Sm2 77.59(8)
O10 Sm1 O8 Sm2 58.98(19)
O7 Sm1 O8 Sm2 -174.74(11)
O9 Sm1 O8 Sm2 -54.45(12)
N2 Sm1 O8 Sm2 -145.59(7)
N1 Sm1 O8 Sm2 146.71(7)
C37 Sm1 O8 Sm2 -25.0(2)
C28 Sm1 O8 Sm2 -169.50(19)
O1 Sm1 O9 C37 -175.63(18)
O5 Sm1 O9 C37 103.69(17)
O3 Sm1 O9 C37 47.15(19)
O10 Sm1 O9 C37 1.86(16)
O7 Sm1 O9 C37 -124.68(17)
N2 Sm1 O9 C37 -91.87(17)
N1 Sm1 O9 C37 -44.14(18)
O8 Sm1 O9 C37 157.76(15)
C28 Sm1 O9 C37 -162.52(16)
Sm2 Sm1 O9 C37 127.02(16)
O1 Sm1 O10 C37 1.20(19)
O5 Sm1 O10 C37 -74.96(17)
O3 Sm1 O10 C37 -149.32(17)
O7 Sm1 O10 C37 120.95(17)
O9 Sm1 O10 C37 -1.81(16)
N2 Sm1 O10 C37 70.18(17)
N1 Sm1 O10 C37 134.15(18)
O8 Sm1 O10 C37 -131.6(2)
C28 Sm1 O10 C37 148.0(2)
Sm2 Sm1 O10 C37 -90.46(17)
O2 Sm2 O11 C46 -43.7(2)
O4 Sm2 O11 C46 179.93(18)
O8 Sm2 O11 C46 -98.79(18)
O12 Sm2 O11 C46 -0.63(16)
O6 Sm2 O11 C46 127.95(17)
N3 Sm2 O11 C46 93.88(18)
N4 Sm2 O11 C46 45.56(18)
O5 Sm2 O11 C46 -154.89(15)
C19 Sm2 O11 C46 165.97(16)
Sm1 Sm2 O11 C46 -123.52(16)
O2 Sm2 O12 C46 149.71(17)
O4 Sm2 O12 C46 1.29(19)
O8 Sm2 O12 C46 76.00(17)
O6 Sm2 O12 C46 -122.05(17)
O11 Sm2 O12 C46 0.62(16)
N3 Sm2 O12 C46 -71.43(17)
N4 Sm2 O12 C46 -134.99(18)
O5 Sm2 O12 C46 127.1(2)
C19 Sm2 O12 C46 -153.5(2)
Sm1 Sm2 O12 C46 90.52(17)
O1 Sm1 N1 C55 -146.3(2)
O5 Sm1 N1 C55 22.8(3)
O3 Sm1 N1 C55 -3.5(2)
O10 Sm1 N1 C55 88.4(2)
O7 Sm1 N1 C55 -100.8(2)
O9 Sm1 N1 C55 125.6(2)
N2 Sm1 N1 C55 177.2(2)
O8 Sm1 N1 C55 -69.7(2)
C37 Sm1 N1 C55 107.5(2)
C28 Sm1 N1 C55 -87.1(2)
Sm2 Sm1 N1 C55 -42.8(3)
O1 Sm1 N1 C66 27.4(2)
O5 Sm1 N1 C66 -163.53(17)
O3 Sm1 N1 C66 170.2(2)
O10 Sm1 N1 C66 -97.9(2)
O7 Sm1 N1 C66 72.9(2)
O9 Sm1 N1 C66 -60.7(2)
N2 Sm1 N1 C66 -9.04(19)
O8 Sm1 N1 C66 104.0(2)
C37 Sm1 N1 C66 -78.8(2)
C28 Sm1 N1 C66 86.6(2)
Sm2 Sm1 N1 C66 130.88(17)
O1 Sm1 N2 C64 27.9(2)
O5 Sm1 N2 C64 -21.3(3)
O3 Sm1 N2 C64 -179.0(2)
O10 Sm1 N2 C64 -102.5(2)
O7 Sm1 N2 C64 109.1(2)
O9 Sm1 N2 C64 -48.3(2)
N1 Sm1 N2 C64 -177.9(3)
O8 Sm1 N2 C64 86.2(2)
C37 Sm1 N2 C64 -75.9(2)
C28 Sm1 N2 C64 96.3(2)
Sm2 Sm1 N2 C64 52.4(3)
O1 Sm1 N2 C65 -145.4(2)
O5 Sm1 N2 C65 165.41(18)
O3 Sm1 N2 C65 7.7(3)
O10 Sm1 N2 C65 84.3(2)
O7 Sm1 N2 C65 -64.1(2)
O9 Sm1 N2 C65 138.5(2)
N1 Sm1 N2 C65 8.84(19)
O8 Sm1 N2 C65 -87.1(2)
C37 Sm1 N2 C65 110.8(2)
C28 Sm1 N2 C65 -77.0(2)
Sm2 Sm1 N2 C65 -120.82(19)
O2 Sm2 N3 C67 -179.8(2)
O4 Sm2 N3 C67 -25.5(2)
O8 Sm2 N3 C67 26.2(3)
O12 Sm2 N3 C67 102.9(2)
O6 Sm2 N3 C67 -107.7(2)
O11 Sm2 N3 C67 49.0(2)
N4 Sm2 N3 C67 177.7(3)
O5 Sm2 N3 C67 -84.8(2)
C46 Sm2 N3 C67 76.4(2)
C19 Sm2 N3 C67 -95.8(2)
Sm1 Sm2 N3 C67 -52.3(3)
O2 Sm2 N3 C78 -6.7(3)
O4 Sm2 N3 C78 147.7(2)
O8 Sm2 N3 C78 -160.66(18)
O12 Sm2 N3 C78 -84.0(2)
O6 Sm2 N3 C78 65.5(2)
O11 Sm2 N3 C78 -137.9(2)
N4 Sm2 N3 C78 -9.2(2)
O5 Sm2 N3 C78 88.4(2)
C46 Sm2 N3 C78 -110.4(2)
C19 Sm2 N3 C78 77.4(2)
Sm1 Sm2 N3 C78 120.88(19)
O2 Sm2 N4 C76 5.3(2)
O4 Sm2 N4 C76 148.9(2)
O8 Sm2 N4 C76 -23.5(3)
O12 Sm2 N4 C76 -86.3(2)
O6 Sm2 N4 C76 102.4(2)
O11 Sm2 N4 C76 -123.6(2)
N3 Sm2 N4 C76 -176.4(3)
O5 Sm2 N4 C76 71.0(2)
C46 Sm2 N4 C76 -105.1(2)
C19 Sm2 N4 C76 87.8(2)
Sm1 Sm2 N4 C76 42.0(3)
O2 Sm2 N4 C77 -169.2(2)
O4 Sm2 N4 C77 -25.6(2)
O8 Sm2 N4 C77 161.96(18)
O12 Sm2 N4 C77 99.1(2)
O6 Sm2 N4 C77 -72.2(2)
O11 Sm2 N4 C77 61.8(2)
N3 Sm2 N4 C77 9.09(19)
O5 Sm2 N4 C77 -103.6(2)
C46 Sm2 N4 C77 80.4(2)
C19 Sm2 N4 C77 -86.7(2)
Sm1 Sm2 N4 C77 -132.53(18)
Sm1 O1 C1 O2 -29.9(4)
Sm1 O1 C1 C2 149.3(2)
Sm2 O2 C1 O1 15.2(5)
Sm2 O2 C1 C2 -164.02(19)
O1 C1 C2 C3 -28.0(4)
O2 C1 C2 C3 151.2(3)
O1 C1 C2 C7 155.5(3)
O2 C1 C2 C7 -25.2(4)
C7 C2 C3 C4 0.3(5)
C1 C2 C3 C4 -176.2(3)
C2 C3 C4 C5 0.2(5)
C3 C4 C5 C6 -1.1(5)
C3 C4 C5 C8 177.5(3)
C4 C5 C6 C7 1.4(5)
C8 C5 C6 C7 -177.1(3)
C5 C6 C7 C2 -0.8(5)
C3 C2 C7 C6 0.0(4)
C1 C2 C7 C6 176.5(3)
C6 C5 C8 C9 -45.5(5)
C4 C5 C8 C9 136.0(4)
Sm2 O4 C10 O3 32.9(4)
Sm2 O4 C10 C11 -147.2(2)
Sm1 O3 C10 O4 -14.3(5)
Sm1 O3 C10 C11 165.69(19)
O4 C10 C11 C12 -156.5(3)
O3 C10 C11 C12 23.5(4)
O4 C10 C11 C16 26.4(4)
O3 C10 C11 C16 -153.6(3)
C16 C11 C12 C13 -1.1(4)
C10 C11 C12 C13 -178.2(3)
C11 C12 C13 C14 1.6(5)
C12 C13 C14 C15 -0.7(5)
C12 C13 C14 C17 -179.4(3)
C13 C14 C15 C16 -0.8(5)
C17 C14 C15 C16 177.9(3)
C14 C15 C16 C11 1.4(5)
C12 C11 C16 C15 -0.4(5)
C10 C11 C16 C15 176.8(3)
C15 C14 C17 C18 -91.2(4)
C13 C14 C17 C18 87.5(4)
Sm2 O6 C19 O5 5.6(3)
Sm2 O6 C19 C20 -175.3(2)
Sm1 O5 C19 O6 -157.9(7)
Sm2 O5 C19 O6 -5.0(3)
Sm1 O5 C19 C20 23.0(10)
Sm2 O5 C19 C20 175.9(2)
Sm1 O5 C19 Sm2 -152.8(9)
O2 Sm2 C19 O6 109.30(17)
O4 Sm2 C19 O6 -106.78(17)
O8 Sm2 C19 O6 -179.40(16)
O12 Sm2 C19 O6 51.9(3)
O11 Sm2 C19 O6 -92.73(19)
N3 Sm2 C19 O6 -28.18(17)
N4 Sm2 C19 O6 34.17(17)
O5 Sm2 C19 O6 174.8(3)
C46 Sm2 C19 O6 -63.9(4)
Sm1 Sm2 C19 O6 178.69(18)
O2 Sm2 C19 O5 -65.45(16)
O4 Sm2 C19 O5 78.47(16)
O8 Sm2 C19 O5 5.84(17)
O12 Sm2 C19 O5 -122.9(2)
O6 Sm2 C19 O5 -174.8(3)
O11 Sm2 C19 O5 92.52(18)
N3 Sm2 C19 O5 157.07(16)
N4 Sm2 C19 O5 -140.58(16)
C46 Sm2 C19 O5 121.3(3)
Sm1 Sm2 C19 O5 3.93(13)
O2 Sm2 C19 C20 145.6(16)
O4 Sm2 C19 C20 -70.4(16)
O8 Sm2 C19 C20 -143.1(16)
O12 Sm2 C19 C20 88.2(16)
O6 Sm2 C19 C20 36.3(16)
O11 Sm2 C19 C20 -56.4(17)
N3 Sm2 C19 C20 8.2(16)
N4 Sm2 C19 C20 70.5(16)
O5 Sm2 C19 C20 -148.9(17)
C46 Sm2 C19 C20 -27.6(18)
Sm1 Sm2 C19 C20 -145.0(16)
O6 C19 C20 C21 -24.8(4)
O5 C19 C20 C21 154.3(3)
Sm2 C19 C20 C21 -58.6(17)
O6 C19 C20 C25 158.9(3)
O5 C19 C20 C25 -22.0(4)
Sm2 C19 C20 C25 125.1(15)
C25 C20 C21 C22 4.1(5)
C19 C20 C21 C22 -172.3(3)
C20 C21 C22 C23 -1.9(5)
C21 C22 C23 C24 -1.5(5)
C21 C22 C23 C26 178.0(3)
C22 C23 C24 C25 2.8(5)
C26 C23 C24 C25 -176.7(3)
C23 C24 C25 C20 -0.7(5)
C21 C20 C25 C24 -2.8(5)
C19 C20 C25 C24 173.5(3)
C22 C23 C26 C27 105.5(4)
C24 C23 C26 C27 -75.0(4)
Sm1 O9 C37 O10 -3.3(3)
Sm1 O9 C37 C38 176.0(2)
Sm1 O10 C37 O9 3.4(3)
Sm1 O10 C37 C38 -175.9(2)
O1 Sm1 C37 O9 4.25(17)
O5 Sm1 C37 O9 -72.38(17)
O3 Sm1 C37 O9 -143.62(16)
O10 Sm1 C37 O9 -176.7(3)
O7 Sm1 C37 O9 88.1(2)
N2 Sm1 C37 O9 79.39(17)
N1 Sm1 C37 O9 139.85(17)
O8 Sm1 C37 O9 -48.1(3)
C28 Sm1 C37 O9 47.0(4)
Sm2 Sm1 C37 O9 -65.72(18)
O1 Sm1 C37 O10 -179.03(16)
O5 Sm1 C37 O10 104.34(16)
O3 Sm1 C37 O10 33.10(18)
O7 Sm1 C37 O10 -95.2(2)
O9 Sm1 C37 O10 176.7(3)
N2 Sm1 C37 O10 -103.89(17)
N1 Sm1 C37 O10 -43.42(17)
O8 Sm1 C37 O10 128.6(2)
C28 Sm1 C37 O10 -136.3(3)
Sm2 Sm1 C37 O10 111.00(15)
O1 Sm1 C37 C38 -121(3)
O5 Sm1 C37 C38 163(3)
O3 Sm1 C37 C38 91(3)
O10 Sm1 C37 C38 58(3)
O7 Sm1 C37 C38 -37(3)
O9 Sm1 C37 C38 -125(3)
N2 Sm1 C37 C38 -46(3)
N1 Sm1 C37 C38 15(3)
O8 Sm1 C37 C38 -173(3)
C28 Sm1 C37 C38 -78(3)
Sm2 Sm1 C37 C38 169(3)
O9 C37 C38 C39 -2.6(4)
O10 C37 C38 C39 176.7(3)
Sm1 C37 C38 C39 121(3)
O9 C37 C38 C43 176.7(3)
O10 C37 C38 C43 -4.0(4)
Sm1 C37 C38 C43 -60(3)
C43 C38 C39 C40 3.3(5)
C37 C38 C39 C40 -177.5(3)
C38 C39 C40 C41 0.2(5)
C39 C40 C41 C42 -3.7(5)
C39 C40 C41 C44 172.2(3)
C40 C41 C42 C43 3.7(5)
C44 C41 C42 C43 -172.2(3)
C41 C42 C43 C38 -0.3(5)
C39 C38 C43 C42 -3.2(5)
C37 C38 C43 C42 177.5(3)
C40 C41 C44 C45 -92.9(4)
C42 C41 C44 C45 82.9(4)
Sm2 O11 C46 O12 1.1(3)
Sm2 O11 C46 C47 -178.7(2)
Sm2 O12 C46 O11 -1.1(3)
Sm2 O12 C46 C47 178.7(2)
O2 Sm2 C46 O11 146.36(16)
O4 Sm2 C46 O11 -0.06(17)
O8 Sm2 C46 O11 76.73(17)
O12 Sm2 C46 O11 178.9(3)
O6 Sm2 C46 O11 -85.2(2)
N3 Sm2 C46 O11 -77.91(17)
N4 Sm2 C46 O11 -138.50(17)
O5 Sm2 C46 O11 51.7(3)
C19 Sm2 C46 O11 -40.8(4)
Sm1 Sm2 C46 O11 69.27(18)
O2 Sm2 C46 O12 -32.51(18)
O4 Sm2 C46 O12 -178.94(16)
O8 Sm2 C46 O12 -102.15(16)
O6 Sm2 C46 O12 95.9(2)
O11 Sm2 C46 O12 -178.9(3)
N3 Sm2 C46 O12 103.21(17)
N4 Sm2 C46 O12 42.62(17)
O5 Sm2 C46 O12 -127.1(2)
C19 Sm2 C46 O12 140.3(3)
Sm1 Sm2 C46 O12 -109.61(15)
O2 Sm2 C46 C47 -102(11)
O4 Sm2 C46 C47 111(11)
O8 Sm2 C46 C47 -172(11)
O12 Sm2 C46 C47 -70(11)
O6 Sm2 C46 C47 26(11)
O11 Sm2 C46 C47 111(11)
N3 Sm2 C46 C47 34(11)
N4 Sm2 C46 C47 -27(11)
O5 Sm2 C46 C47 163(11)
C19 Sm2 C46 C47 71(11)
Sm1 Sm2 C46 C47 -179(100)
O11 C46 C47 C48 10.2(4)
O12 C46 C47 C48 -169.6(3)
Sm2 C46 C47 C48 -101(11)
O11 C46 C47 C52 -168.4(3)
O12 C46 C47 C52 11.7(4)
Sm2 C46 C47 C52 81(11)
C52 C47 C48 C49 -3.5(5)
C46 C47 C48 C49 177.8(3)
C47 C48 C49 C50 1.5(5)
C48 C49 C50 C51 2.5(5)
C48 C49 C50 C53 -174.8(3)
C49 C50 C51 C52 -4.6(5)
C53 C50 C51 C52 172.8(3)
C50 C51 C52 C47 2.6(5)
C48 C47 C52 C51 1.5(5)
C46 C47 C52 C51 -179.9(3)
C49 C50 C53 C54 83.8(4)
C51 C50 C53 C54 -93.6(4)
C66 N1 C55 C56 -0.2(4)
Sm1 N1 C55 C56 173.5(2)
N1 C55 C56 C57 -1.1(5)
C55 C56 C57 C58 1.3(5)
C56 C57 C58 C66 -0.2(5)
C56 C57 C58 C59 178.4(3)
C57 C58 C59 C60 -176.5(3)
C66 C58 C59 C60 2.0(5)
C58 C59 C60 C61 -0.5(5)
C59 C60 C61 C62 179.4(3)
C59 C60 C61 C65 -1.5(5)
C65 C61 C62 C63 0.9(5)
C60 C61 C62 C63 -179.9(3)
C61 C62 C63 C64 -0.9(5)
C65 N2 C64 C63 0.6(4)
Sm1 N2 C64 C63 -172.9(2)
C62 C63 C64 N2 0.1(5)
C64 N2 C65 C61 -0.5(4)
Sm1 N2 C65 C61 173.0(2)
C64 N2 C65 C66 178.2(3)
Sm1 N2 C65 C66 -8.3(3)
C62 C61 C65 N2 -0.3(4)
C60 C61 C65 N2 -179.5(3)
C62 C61 C65 C66 -179.0(3)
C60 C61 C65 C66 1.8(4)
C55 N1 C66 C58 1.4(4)
Sm1 N1 C66 C58 -172.6(2)
C55 N1 C66 C65 -176.9(3)
Sm1 N1 C66 C65 9.1(3)
C57 C58 C66 N1 -1.2(4)
C59 C58 C66 N1 -179.9(3)
C57 C58 C66 C65 177.0(3)
C59 C58 C66 C65 -1.6(4)
N2 C65 C66 N1 -0.7(4)
C61 C65 C66 N1 178.0(3)
N2 C65 C66 C58 -179.1(3)
C61 C65 C66 C58 -0.3(4)
C78 N3 C67 C68 -1.4(5)
Sm2 N3 C67 C68 172.0(2)
N3 C67 C68 C69 0.5(5)
C67 C68 C69 C70 0.5(5)
C68 C69 C70 C78 -0.6(5)
C68 C69 C70 C71 179.6(3)
C69 C70 C71 C72 -178.8(3)
C78 C70 C71 C72 1.4(5)
C70 C71 C72 C73 0.6(5)
C71 C72 C73 C74 176.2(3)
C71 C72 C73 C77 -2.4(5)
C77 C73 C74 C75 -0.3(5)
C72 C73 C74 C75 -179.0(3)
C73 C74 C75 C76 -1.1(5)
C77 N4 C76 C75 0.6(4)
Sm2 N4 C76 C75 -174.0(2)
C74 C75 C76 N4 1.1(5)
C76 N4 C77 C73 -2.2(4)
Sm2 N4 C77 C73 172.7(2)
C76 N4 C77 C78 176.3(3)
Sm2 N4 C77 C78 -8.8(3)
C74 C73 C77 N4 2.0(5)
C72 C73 C77 N4 -179.3(3)
C74 C73 C77 C78 -176.4(3)
C72 C73 C77 C78 2.3(4)
C67 N3 C78 C70 1.3(4)
Sm2 N3 C78 C70 -172.1(2)
C67 N3 C78 C77 -177.7(3)
Sm2 N3 C78 C77 8.9(4)
C69 C70 C78 N3 -0.4(4)
C71 C70 C78 N3 179.5(3)
C69 C70 C78 C77 178.7(3)
C71 C70 C78 C77 -1.5(4)
N4 C77 C78 N3 0.2(4)
C73 C77 C78 N3 178.7(3)
N4 C77 C78 C70 -178.9(3)
C73 C77 C78 C70 -0.4(4)
Sm1 O7 C28 O8 -10.5(3)
Sm1 O7 C28 C29 168.4(2)
Sm2 O8 C28 O7 142.0(6)
Sm1 O8 C28 O7 9.2(3)
Sm2 O8 C28 C29 -36.9(9)
Sm1 O8 C28 C29 -169.6(2)
Sm2 O8 C28 Sm1 132.8(8)
O1 Sm1 C28 O7 107.17(17)
O5 Sm1 C28 O7 179.15(16)
O3 Sm1 C28 O7 -108.34(17)
O10 Sm1 C28 O7 -45.0(3)
O9 Sm1 C28 O7 93.77(19)
N2 Sm1 C28 O7 30.72(17)
N1 Sm1 C28 O7 -31.72(17)
O8 Sm1 C28 O7 -170.3(3)
C37 Sm1 C28 O7 61.7(4)
Sm2 Sm1 C28 O7 -177.29(18)
O1 Sm1 C28 O8 -82.51(16)
O5 Sm1 C28 O8 -10.54(17)
O3 Sm1 C28 O8 61.98(15)
O10 Sm1 C28 O8 125.3(2)
O7 Sm1 C28 O8 170.3(3)
O9 Sm1 C28 O8 -95.91(18)
N2 Sm1 C28 O8 -158.96(15)
N1 Sm1 C28 O8 138.59(16)
C37 Sm1 C28 O8 -128.0(3)
Sm2 Sm1 C28 O8 -6.98(13)
O1 Sm1 C28 C29 48.8(9)
O5 Sm1 C28 C29 120.7(10)
O3 Sm1 C28 C29 -166.7(10)
O10 Sm1 C28 C29 -103.4(9)
O7 Sm1 C28 C29 -58.4(9)
O9 Sm1 C28 C29 35.4(10)
N2 Sm1 C28 C29 -27.7(10)
N1 Sm1 C28 C29 -90.1(10)
O8 Sm1 C28 C29 131.3(10)
C37 Sm1 C28 C29 3.3(11)
Sm2 Sm1 C28 C29 124.3(10)
O7 C28 C29 C34 20.4(5)
O8 C28 C29 C34 -160.8(4)
Sm1 C28 C29 C34 72.6(11)
O7 C28 C29 C30 -157.0(4)
O8 C28 C29 C30 21.9(5)
Sm1 C28 C29 C30 -104.7(10)
C34 C29 C30 C31 0.6(7)
C28 C29 C30 C31 177.9(4)
C29 C30 C31 C32 0.1(7)
C30 C31 C32 C33 -0.5(6)
C30 C31 C32 C35 179.9(4)
C31 C32 C33 C34 0.2(6)
C35 C32 C33 C34 179.8(5)
C32 C33 C34 C29 0.5(8)
C30 C29 C34 C33 -0.9(8)
C28 C29 C34 C33 -178.3(4)
C31 C32 C35 C36 -92.9(4)
C33 C32 C35 C36 87.5(4)
C30' C31' C32' C33' -1(5)
C30' C31' C32' C35' 169(4)
C31' C32' C33' C34' -8(6)
C35' C32' C33' C34' -178(5)
C31' C32' C35' C36' 81(3)
C33' C32' C35' C36' -109(3)
